data_4082940
loop_
_publ_author_name
'Barth, Beatrix E. K.'
'Tkachenko, Boryslav A.'
'Eu\&sner, Jens P.'
'Schreiner, Peter R.'
'Dehnen, Stefanie'

_publ_section_title
;
 Diamondoid Hydrazones and Hydrazides: Sterically Demanding Ligands for
 Sn/S Cluster Design
;
_journal_issue 7
_journal_name_full Organometallics
_journal_page_first 1678
_journal_paper_doi 10.1021/om500014z
_journal_volume 33
_journal_year 2014
_chemical_formula_moiety 'C68 H108 N8 O4 S10 Sn6, 3.5(C H2 Cl2)'
_chemical_formula_sum 'C71.5 H115 Cl7 N8 O4 S10 Sn6'
_chemical_formula_weight 2431.10
_chemical_name_systematic
; 
 ? 
;
_space_group_IT_number 2
_symmetry_cell_setting triclinic
_symmetry_space_group_name_Hall '-P 1'
_symmetry_space_group_name_H-M 'P -1'
_atom_sites_solution_hydrogens geom
_atom_sites_solution_primary direct
_atom_sites_solution_secondary difmap
_audit_creation_method SHELXL-97
_cell_angle_alpha 83.694(5)
_cell_angle_beta 88.532(5)
_cell_angle_gamma 77.329(5)
_cell_formula_units_Z 4
_cell_length_a 16.2629(10)
_cell_length_b 20.5736(12)
_cell_length_c 30.064(2)
_cell_measurement_temperature 100(2)
_cell_volume 9754.6(11)
_computing_structure_refinement 'SHELXL-97 (Sheldrick, 1997)'
_computing_structure_solution 'SHELXS-97 (Sheldrick, 1990)'
_diffrn_ambient_temperature 100(2)
_diffrn_measured_fraction_theta_full 0.999
_diffrn_measured_fraction_theta_max 0.999
_diffrn_radiation_monochromator graphite
_diffrn_radiation_source 'fine-focus sealed tube'
_diffrn_radiation_type MoK\a
_diffrn_radiation_wavelength 0.71073
_diffrn_reflns_av_R_equivalents 0.1505
_diffrn_reflns_av_sigmaI/netI 0.2547
_diffrn_reflns_limit_h_max 19
_diffrn_reflns_limit_h_min -19
_diffrn_reflns_limit_k_max 24
_diffrn_reflns_limit_k_min -23
_diffrn_reflns_limit_l_max 35
_diffrn_reflns_limit_l_min -35
_diffrn_reflns_number 76383
_diffrn_reflns_theta_full 25.00
_diffrn_reflns_theta_max 25.00
_diffrn_reflns_theta_min 1.16
_exptl_absorpt_coefficient_mu 1.964
_exptl_absorpt_correction_T_max 0.9172
_exptl_absorpt_correction_T_min 0.8575
_exptl_absorpt_correction_type multi-scan
_exptl_absorpt_process_details 'blessing, acta cryst. (1995), a51, 33-38'
_exptl_crystal_colour colourless
_exptl_crystal_density_diffrn 1.655
_exptl_crystal_density_method 'not measured'
_exptl_crystal_description needle
_exptl_crystal_F_000 4842
_exptl_crystal_size_max 0.18
_exptl_crystal_size_mid 0.02
_exptl_crystal_size_min 0.02
_refine_diff_density_max 1.143
_refine_diff_density_min -0.927
_refine_diff_density_rms 0.149
_refine_ls_extinction_method none
_refine_ls_goodness_of_fit_ref 0.804
_refine_ls_hydrogen_treatment constr
_refine_ls_matrix_type full
_refine_ls_number_parameters 2032
_refine_ls_number_reflns 34351
_refine_ls_number_restraints 299
_refine_ls_restrained_S_all 0.801
_refine_ls_R_factor_all 0.1936
_refine_ls_R_factor_gt 0.0686
_refine_ls_shift/su_max 0.002
_refine_ls_shift/su_mean 0.000
_refine_ls_structure_factor_coef Fsqd
_refine_ls_weighting_details 'calc w=1/[\s^2^(Fo^2^)+(0.0186P)^2^+0.0000P] where P=(Fo^2^+2Fc^2^)/3'
_refine_ls_weighting_scheme calc
_refine_ls_wR_factor_gt 0.1072
_refine_ls_wR_factor_ref 0.1376
_reflns_number_gt 12978
_reflns_number_total 34351
_reflns_threshold_expression >2sigma(I)
_cod_data_source_file om500014z_si_002.cif
_cod_data_source_block compound5
_cod_depositor_comments 'Adding full bibliography for 4082940.cif.'
_cod_original_cell_volume 9754.8(11)
_cod_original_sg_symbol_H-M P-1
_cod_original_formula_sum 'C71.50 H115 Cl7 N8 O4 S10 Sn6'
_cod_database_code 4082940

loop_
_symmetry_equiv_pos_as_xyz
'x, y, z'
'-x, -y, -z'

loop_
_atom_site_label
_atom_site_type_symbol
_atom_site_fract_x
_atom_site_fract_y
_atom_site_fract_z
_atom_site_U_iso_or_equiv
_atom_site_adp_type
_atom_site_occupancy
_atom_site_symmetry_multiplicity
_atom_site_calc_flag
_atom_site_refinement_flags
_atom_site_disorder_assembly
_atom_site_disorder_group
C1 C 0.7499(10) 0.7765(7) 0.2839(5) 0.049(4) Uani 1 1 d . . .
C2 C 0.6697(13) 0.7926(9) 0.2565(7) 0.085(6) Uani 1 1 d . . .
H2A H 0.6263 0.7735 0.2731 0.128 Uiso 1 1 calc R . .
H2B H 0.6807 0.7735 0.2280 0.128 Uiso 1 1 calc R . .
H2C H 0.6500 0.8414 0.2509 0.128 Uiso 1 1 calc R . .
C3 C 0.8270(11) 0.7811(7) 0.2527(5) 0.059(5) Uani 1 1 d . . .
H3A H 0.8790 0.7674 0.2704 0.089 Uiso 1 1 calc R . .
H3B H 0.8215 0.8273 0.2391 0.089 Uiso 1 1 calc R . .
H3C H 0.8289 0.7513 0.2292 0.089 Uiso 1 1 calc R . .
C4 C 0.7473(14) 0.8189(7) 0.3237(5) 0.073(6) Uani 1 1 d . . .
H4A H 0.7798 0.8536 0.3144 0.088 Uiso 1 1 calc R . .
H4B H 0.6879 0.8428 0.3270 0.088 Uiso 1 1 calc R . .
C5 C 0.7776(10) 0.7879(7) 0.3692(5) 0.047(4) Uani 1 1 d . . .
C6 C 0.7859(12) 0.8299(8) 0.4038(6) 0.071(5) Uani 1 1 d . . .
H6A H 0.8134 0.8018 0.4300 0.107 Uiso 1 1 calc R . .
H6B H 0.7299 0.8542 0.4122 0.107 Uiso 1 1 calc R . .
H6C H 0.8200 0.8619 0.3925 0.107 Uiso 1 1 calc R . .
C7 C 0.7623(11) 0.6900(7) 0.4489(5) 0.052(4) Uani 1 1 d . . .
C8 C 0.7896(11) 0.6316(7) 0.4892(5) 0.060(5) Uani 1 1 d . . .
C9 C 0.8259(17) 0.6680(10) 0.5262(6) 0.100(8) Uani 1 1 d . . .
H9A H 0.8757 0.6846 0.5142 0.119 Uiso 1 1 calc R . .
H9B H 0.7825 0.7068 0.5343 0.119 Uiso 1 1 calc R . .
C10 C 0.851(2) 0.6164(13) 0.5684(8) 0.141(9) Uani 1 1 d U . .
H10 H 0.8737 0.6375 0.5926 0.169 Uiso 1 1 calc R . .
C11 C 0.9127(19) 0.5602(12) 0.5554(7) 0.129(11) Uani 1 1 d . . .
H11A H 0.9310 0.5288 0.5825 0.155 Uiso 1 1 calc R . .
H11B H 0.9626 0.5763 0.5432 0.155 Uiso 1 1 calc R . .
C12 C 0.8828(16) 0.5226(10) 0.5216(6) 0.090(7) Uani 1 1 d . . .
H12 H 0.9293 0.4844 0.5148 0.108 Uiso 1 1 calc R . .
C13 C 0.8605(10) 0.5740(8) 0.4774(5) 0.059(4) Uani 1 1 d . . .
H13Q H 0.9107 0.5913 0.4669 0.071 Uiso 1 1 calc R . .
H13R H 0.8422 0.5513 0.4533 0.071 Uiso 1 1 calc R . .
C14 C 0.7130(13) 0.6074(11) 0.5052(7) 0.101(8) Uani 1 1 d . . .
H14S H 0.6899 0.5881 0.4808 0.121 Uiso 1 1 calc R . .
H14T H 0.6693 0.6453 0.5142 0.121 Uiso 1 1 calc R . .
C15 C 0.768(2) 0.5917(13) 0.5842(8) 0.158(11) Uani 1 1 d U . .
H15A H 0.7226 0.6308 0.5899 0.190 Uiso 1 1 calc R . .
H15B H 0.7788 0.5615 0.6124 0.190 Uiso 1 1 calc R . .
C16 C 0.8056(15) 0.4984(11) 0.5312(9) 0.115(9) Uani 1 1 d . . .
H16A H 0.8167 0.4602 0.5549 0.138 Uiso 1 1 calc R . .
H16B H 0.7873 0.4824 0.5040 0.138 Uiso 1 1 calc R . .
C17 C 0.7372(17) 0.5526(12) 0.5462(8) 0.132(8) Uani 1 1 d U . .
H17 H 0.6871 0.5343 0.5567 0.158 Uiso 1 1 calc R . .
C18 C 0.5356(10) 0.5641(8) 0.2570(6) 0.057(4) Uani 1 1 d . A .
C19 C 0.5319(11) 0.6210(9) 0.2189(6) 0.069(5) Uani 1 1 d . . .
H19A H 0.5210 0.6641 0.2315 0.104 Uiso 1 1 calc R . .
H19B H 0.4865 0.6206 0.1982 0.104 Uiso 1 1 calc R . .
H19C H 0.5857 0.6146 0.2029 0.104 Uiso 1 1 calc R . .
C20 C 0.5508(11) 0.4946(8) 0.2409(5) 0.058(4) Uani 1 1 d . . .
H20A H 0.5554 0.4606 0.2667 0.087 Uiso 1 1 calc R . .
H20B H 0.6031 0.4867 0.2234 0.087 Uiso 1 1 calc R . .
H20C H 0.5036 0.4919 0.2220 0.087 Uiso 1 1 calc R . .
C21 C 0.4605(10) 0.5799(8) 0.2866(5) 0.057(4) Uani 1 1 d . . .
H21A H 0.4457 0.6289 0.2881 0.068 Uiso 1 1 calc R . .
H21B H 0.4124 0.5675 0.2727 0.068 Uiso 1 1 calc R . .
C22 C 0.4709(10) 0.5458(6) 0.3330(5) 0.046(4) Uani 1 1 d . . .
C23 C 0.3907(10) 0.5410(7) 0.3588(6) 0.066(5) Uani 1 1 d . . .
H23A H 0.4039 0.5286 0.3906 0.099 Uiso 1 1 calc R . .
H23B H 0.3657 0.5068 0.3475 0.099 Uiso 1 1 calc R . .
H23C H 0.3507 0.5843 0.3549 0.099 Uiso 1 1 calc R . .
C24 C 0.5476(10) 0.4268(7) 0.3977(6) 0.050(4) Uani 1 1 d . A .
C25 C 0.5831(8) 0.3906(6) 0.4428(5) 0.055(4) Uani 1 1 d D . .
C26A C 0.6260(17) 0.4295(10) 0.4727(7) 0.072(4) Uani 0.644(15) 1 d PDU A 3
H26A H 0.5878 0.4720 0.4792 0.087 Uiso 0.644(15) 1 calc PR A 3
H26B H 0.6784 0.4393 0.4589 0.087 Uiso 0.644(15) 1 calc PR A 3
C27A C 0.6448(13) 0.3797(11) 0.5152(8) 0.072(4) Uani 0.644(15) 1 d PDU A 3
H27A H 0.6729 0.4018 0.5366 0.087 Uiso 0.644(15) 1 calc PR A 3
C28A C 0.7084(16) 0.3150(12) 0.5062(9) 0.073(4) Uani 0.644(15) 1 d PDU A 3
H28A H 0.7610 0.3261 0.4936 0.088 Uiso 0.644(15) 1 calc PR A 3
H28B H 0.7223 0.2857 0.5346 0.088 Uiso 0.644(15) 1 calc PR A 3
C29A C 0.6695(13) 0.2783(12) 0.4731(7) 0.073(4) Uani 0.644(15) 1 d PDU A 3
H29A H 0.7096 0.2364 0.4661 0.088 Uiso 0.644(15) 1 calc PR A 3
C30A C 0.6419(16) 0.3257(8) 0.4302(7) 0.073(4) Uani 0.644(15) 1 d PDU A 3
H30A H 0.6121 0.3036 0.4101 0.088 Uiso 0.644(15) 1 calc PR A 3
H30B H 0.6921 0.3364 0.4142 0.088 Uiso 0.644(15) 1 calc PR A 3
C31A C 0.5023(10) 0.3719(13) 0.4630(8) 0.072(4) Uani 0.644(15) 1 d PDU A 3
H31A H 0.4605 0.4129 0.4689 0.087 Uiso 0.644(15) 1 calc PR A 3
H31B H 0.4772 0.3482 0.4418 0.087 Uiso 0.644(15) 1 calc PR A 3
C32A C 0.5646(14) 0.3652(15) 0.5388(8) 0.073(4) Uani 0.644(15) 1 d PDU A 3
H32A H 0.5787 0.3380 0.5680 0.087 Uiso 0.644(15) 1 calc PR A 3
H32B H 0.5248 0.4075 0.5441 0.087 Uiso 0.644(15) 1 calc PR A 3
C33A C 0.5880(14) 0.2629(11) 0.4945(10) 0.073(4) Uani 0.644(15) 1 d PDU A 3
H33A H 0.6024 0.2312 0.5218 0.088 Uiso 0.644(15) 1 calc PR A 3
H33B H 0.5602 0.2410 0.4733 0.088 Uiso 0.644(15) 1 calc PR A 3
C34A C 0.5261(16) 0.3264(10) 0.5069(7) 0.073(4) Uani 0.644(15) 1 d PDU A 3
H34A H 0.4744 0.3140 0.5209 0.087 Uiso 0.644(15) 1 calc PR A 3
C26B C 0.545(3) 0.4287(17) 0.4825(8) 0.052(6) Uani 0.356(15) 1 d PDU A 4
H261 H 0.5585 0.4736 0.4775 0.063 Uiso 0.356(15) 1 calc PR A 4
H262 H 0.4833 0.4355 0.4802 0.063 Uiso 0.356(15) 1 calc PR A 4
C27B C 0.568(2) 0.4019(16) 0.5315(10) 0.052(5) Uani 0.356(15) 1 d PDU A 4
H27B H 0.5326 0.4300 0.5528 0.062 Uiso 0.356(15) 1 calc PR A 4
C28B C 0.709(2) 0.3602(14) 0.5006(9) 0.052(5) Uani 0.356(15) 1 d PDU A 4
H281 H 0.7701 0.3596 0.5020 0.063 Uiso 0.356(15) 1 calc PR A 4
C29B C 0.697(3) 0.2875(16) 0.5036(16) 0.053(6) Uani 0.356(15) 1 d PDU A 4
H292 H 0.7260 0.2650 0.4783 0.063 Uiso 0.356(15) 1 calc PR A 4
H293 H 0.7214 0.2621 0.5319 0.063 Uiso 0.356(15) 1 calc PR A 4
C30B C 0.6755(12) 0.390(2) 0.4535(11) 0.053(6) Uani 0.356(15) 1 d PDU A 4
H301 H 0.7118 0.3647 0.4315 0.063 Uiso 0.356(15) 1 calc PR A 4
H302 H 0.6829 0.4367 0.4488 0.063 Uiso 0.356(15) 1 calc PR A 4
C31B C 0.574(3) 0.3179(9) 0.4549(11) 0.052(6) Uani 0.356(15) 1 d PDU A 4
H311 H 0.6053 0.2895 0.4327 0.063 Uiso 0.356(15) 1 calc PR A 4
H312 H 0.5137 0.3162 0.4531 0.063 Uiso 0.356(15) 1 calc PR A 4
C32B C 0.558(3) 0.3289(15) 0.5386(12) 0.052(6) Uani 0.356(15) 1 d PDU A 4
H321 H 0.5791 0.3081 0.5685 0.062 Uiso 0.356(15) 1 calc PR A 4
H322 H 0.4973 0.3279 0.5370 0.062 Uiso 0.356(15) 1 calc PR A 4
C33B C 0.6624(19) 0.401(2) 0.5372(13) 0.052(5) Uani 0.356(15) 1 d PDU A 4
H331 H 0.6824 0.3802 0.5673 0.063 Uiso 0.356(15) 1 calc PR A 4
H332 H 0.6720 0.4475 0.5332 0.063 Uiso 0.356(15) 1 calc PR A 4
C34B C 0.607(3) 0.289(2) 0.5021(9) 0.052(5) Uani 0.356(15) 1 d PDU A 4
H341 H 0.5997 0.2423 0.5076 0.063 Uiso 0.356(15) 1 calc PR A 4
C35 C 1.3747(10) 0.3380(7) 0.2860(5) 0.051(4) Uani 1 1 d . A .
C36 C 1.3625(9) 0.4104(7) 0.2954(5) 0.051(4) Uani 1 1 d . . .
H36A H 1.3470 0.4399 0.2676 0.076 Uiso 1 1 calc R . .
H36B H 1.4150 0.4178 0.3070 0.076 Uiso 1 1 calc R . .
H36C H 1.3175 0.4203 0.3176 0.076 Uiso 1 1 calc R . .
C37 C 1.3922(10) 0.2890(8) 0.3323(5) 0.063(5) Uani 1 1 d . . .
H37A H 1.3904 0.2432 0.3268 0.095 Uiso 1 1 calc R . .
H37B H 1.3489 0.3046 0.3543 0.095 Uiso 1 1 calc R . .
H37C H 1.4479 0.2894 0.3438 0.095 Uiso 1 1 calc R . .
C38 C 1.4426(11) 0.3215(7) 0.2524(5) 0.056(4) Uani 1 1 d . . .
H38A H 1.4603 0.2722 0.2533 0.068 Uiso 1 1 calc R . .
H38B H 1.4918 0.3385 0.2608 0.068 Uiso 1 1 calc R . .
C39 C 1.4169(13) 0.3502(8) 0.2056(6) 0.065(5) Uani 1 1 d . . .
C40 C 1.4846(11) 0.3606(9) 0.1720(6) 0.068(5) Uani 1 1 d . . .
H40A H 1.4607 0.3692 0.1418 0.102 Uiso 1 1 calc R . .
H40B H 1.5302 0.3204 0.1739 0.102 Uiso 1 1 calc R . .
H40C H 1.5070 0.3990 0.1786 0.102 Uiso 1 1 calc R . .
C41 C 1.3064(12) 0.4598(9) 0.1453(6) 0.059(4) Uani 1 1 d . . .
C42 C 1.2466(16) 0.4960(9) 0.1078(7) 0.089(5) Uani 1 1 d U . .
C43 C 1.3039(17) 0.5214(12) 0.0710(7) 0.142(13) Uani 1 1 d . . .
H43A H 1.3453 0.4832 0.0607 0.171 Uiso 1 1 calc R . .
H43B H 1.3350 0.5520 0.0830 0.171 Uiso 1 1 calc R . .
C44 C 1.245(2) 0.5597(14) 0.0309(8) 0.164(9) Uani 1 1 d U . .
H44 H 1.2809 0.5739 0.0056 0.197 Uiso 1 1 calc R . .
C45 C 1.1883(16) 0.6227(9) 0.0487(7) 0.113(10) Uani 1 1 d . . .
H45A H 1.2236 0.6503 0.0607 0.136 Uiso 1 1 calc R . .
H45B H 1.1534 0.6503 0.0241 0.136 Uiso 1 1 calc R . .
C46 C 1.1320(15) 0.5997(10) 0.0855(6) 0.084(6) Uani 1 1 d . . .
H46 H 1.0947 0.6398 0.0969 0.101 Uiso 1 1 calc R . .
C47 C 1.1891(13) 0.5573(8) 0.1253(5) 0.071(5) Uani 1 1 d . . .
H47A H 1.2236 0.5853 0.1375 0.085 Uiso 1 1 calc R . .
H47B H 1.1529 0.5427 0.1497 0.085 Uiso 1 1 calc R . .
C48 C 1.190(2) 0.5151(14) 0.0148(8) 0.164(9) Uani 1 1 d U . .
H48A H 1.1583 0.5383 -0.0122 0.197 Uiso 1 1 calc R . .
H48B H 1.2264 0.4728 0.0065 0.197 Uiso 1 1 calc R . .
C49 C 1.0773(19) 0.5554(12) 0.0692(9) 0.126(10) Uani 1 1 d . . .
H49A H 1.0434 0.5402 0.0944 0.151 Uiso 1 1 calc R . .
H49B H 1.0381 0.5816 0.0458 0.151 Uiso 1 1 calc R . .
C50 C 1.1883(15) 0.4529(9) 0.0907(6) 0.091(5) Uani 1 1 d U . .
H50A H 1.1534 0.4380 0.1156 0.109 Uiso 1 1 calc R . .
H50B H 1.2229 0.4127 0.0787 0.109 Uiso 1 1 calc R . .
C51 C 1.128(2) 0.4990(14) 0.0515(8) 0.164(9) Uani 1 1 d U . .
H51 H 1.0911 0.4720 0.0398 0.197 Uiso 1 1 calc R . .
C52 C 1.1603(10) 0.1125(7) 0.3127(5) 0.047(4) Uani 1 1 d . A .
C53 C 1.2260(12) 0.1107(8) 0.3459(5) 0.069(5) Uani 1 1 d . . .
H53A H 1.2770 0.1194 0.3305 0.103 Uiso 1 1 calc R . .
H53B H 1.2391 0.0664 0.3631 0.103 Uiso 1 1 calc R . .
H53C H 1.2058 0.1450 0.3662 0.103 Uiso 1 1 calc R . .
C54 C 1.0745(10) 0.1059(7) 0.3327(5) 0.051(4) Uani 1 1 d . . .
H54A H 1.0335 0.1110 0.3085 0.076 Uiso 1 1 calc R . .
H54B H 1.0553 0.1407 0.3527 0.076 Uiso 1 1 calc R . .
H54C H 1.0798 0.0617 0.3496 0.076 Uiso 1 1 calc R . .
C55 C 1.1897(9) 0.0619(7) 0.2781(5) 0.048(4) Uani 1 1 d . . .
H55A H 1.2511 0.0578 0.2738 0.058 Uiso 1 1 calc R . .
H55B H 1.1815 0.0177 0.2917 0.058 Uiso 1 1 calc R . .
C56 C 1.1506(9) 0.0745(7) 0.2334(5) 0.044(4) Uani 1 1 d . . .
C57 C 1.1592(10) 0.0196(7) 0.2035(5) 0.053(4) Uani 1 1 d . . .
H57A H 1.1211 0.0349 0.1779 0.080 Uiso 1 1 calc R . .
H57B H 1.1446 -0.0199 0.2203 0.080 Uiso 1 1 calc R . .
H57C H 1.2175 0.0081 0.1928 0.080 Uiso 1 1 calc R . .
C58 C 1.1384(11) 0.1583(7) 0.1443(5) 0.051(4) Uani 1 1 d . . .
C59 C 1.0988(10) 0.2051(7) 0.1020(5) 0.047(4) Uani 1 1 d . . .
C60 C 1.1436(12) 0.2649(9) 0.0947(6) 0.076(5) Uani 1 1 d . . .
H60A H 1.1304 0.2921 0.1202 0.091 Uiso 1 1 calc R . .
H60B H 1.2053 0.2472 0.0944 0.091 Uiso 1 1 calc R . .
C61 C 1.1177(13) 0.3098(9) 0.0513(6) 0.073(5) Uani 1 1 d . . .
H61 H 1.1472 0.3479 0.0478 0.087 Uiso 1 1 calc R . .
C62 C 1.0215(13) 0.3355(8) 0.0554(6) 0.075(4) Uani 1 1 d U . .
H62A H 1.0092 0.3607 0.0819 0.090 Uiso 1 1 calc R . .
H62B H 1.0007 0.3666 0.0286 0.090 Uiso 1 1 calc R . .
C63 C 0.9752(13) 0.2783(8) 0.0598(6) 0.073(4) Uani 1 1 d U . .
H63 H 0.9128 0.2959 0.0610 0.087 Uiso 1 1 calc R . .
C64 C 1.0066(10) 0.2327(8) 0.1034(5) 0.058(4) Uani 1 1 d . . .
H64A H 0.9930 0.2590 0.1293 0.070 Uiso 1 1 calc R . .
H64B H 0.9768 0.1954 0.1074 0.070 Uiso 1 1 calc R . .
C65 C 1.1206(10) 0.1653(8) 0.0609(5) 0.059(4) Uani 1 1 d . . .
H65A H 1.0914 0.1276 0.0635 0.071 Uiso 1 1 calc R . .
H65B H 1.1820 0.1464 0.0602 0.071 Uiso 1 1 calc R . .
C66 C 1.1375(13) 0.2671(11) 0.0115(7) 0.084(6) Uani 1 1 d . . .
H66A H 1.1200 0.2958 -0.0168 0.101 Uiso 1 1 calc R . .
H66B H 1.1990 0.2489 0.0100 0.101 Uiso 1 1 calc R . .
C67 C 0.9987(12) 0.2368(8) 0.0209(5) 0.063(5) Uani 1 1 d . . .
H67A H 0.9765 0.2643 -0.0071 0.076 Uiso 1 1 calc R . .
H67B H 0.9715 0.1979 0.0251 0.076 Uiso 1 1 calc R . .
C68 C 1.0934(12) 0.2115(10) 0.0161(6) 0.072(5) Uani 1 1 d . . .
H68 H 1.1060 0.1849 -0.0101 0.086 Uiso 1 1 calc R . .
C69 C 0.7568(9) 0.2752(7) 0.2869(5) 0.043(4) Uani 1 1 d . . .
C70 C 0.6680(9) 0.2950(8) 0.3027(6) 0.057(5) Uani 1 1 d . . .
H70A H 0.6388 0.3353 0.2843 0.086 Uiso 1 1 calc R . .
H70B H 0.6677 0.3043 0.3340 0.086 Uiso 1 1 calc R . .
H70C H 0.6391 0.2584 0.3003 0.086 Uiso 1 1 calc R . .
C71 C 0.8150(12) 0.2644(8) 0.3262(5) 0.066(5) Uani 1 1 d . . .
H71A H 0.8734 0.2512 0.3160 0.098 Uiso 1 1 calc R . .
H71B H 0.8018 0.2290 0.3479 0.098 Uiso 1 1 calc R . .
H71C H 0.8077 0.3060 0.3403 0.098 Uiso 1 1 calc R . .
C72 C 0.7815(10) 0.3283(6) 0.2516(5) 0.045(4) Uani 1 1 d . . .
H72A H 0.7398 0.3709 0.2535 0.054 Uiso 1 1 calc R . .
H72B H 0.8367 0.3357 0.2605 0.054 Uiso 1 1 calc R . .
C73 C 0.7880(10) 0.3146(7) 0.2030(5) 0.049(4) Uani 1 1 d . . .
C74 C 0.7997(12) 0.3707(7) 0.1690(5) 0.058(5) Uani 1 1 d . . .
H74A H 0.8242 0.3524 0.1417 0.087 Uiso 1 1 calc R . .
H74B H 0.8376 0.3955 0.1810 0.087 Uiso 1 1 calc R . .
H74C H 0.7450 0.4010 0.1621 0.087 Uiso 1 1 calc R . .
C75 C 0.7210(9) 0.2617(6) 0.1219(5) 0.040(3) Uani 1 1 d . . .
C76 C 0.7157(9) 0.2287(7) 0.0819(5) 0.044(4) Uani 1 1 d . . .
C77 C 0.7980(11) 0.1772(8) 0.0724(5) 0.062(5) Uani 1 1 d . . .
H77A H 0.8107 0.1421 0.0980 0.074 Uiso 1 1 calc R . .
H77B H 0.8457 0.2001 0.0687 0.074 Uiso 1 1 calc R . .
C78 C 0.7874(11) 0.1442(7) 0.0285(5) 0.049(4) Uani 1 1 d . . .
H78 H 0.8404 0.1116 0.0219 0.059 Uiso 1 1 calc R . .
C79 C 0.7678(12) 0.2048(9) -0.0109(5) 0.070(5) Uani 1 1 d . . .
H79A H 0.8144 0.2289 -0.0133 0.084 Uiso 1 1 calc R . .
H79B H 0.7632 0.1870 -0.0398 0.084 Uiso 1 1 calc R . .
C80 C 0.6865(13) 0.2524(10) -0.0011(5) 0.073(5) Uani 1 1 d . . .
H80 H 0.6718 0.2878 -0.0269 0.088 Uiso 1 1 calc R . .
C81 C 0.6954(11) 0.2848(8) 0.0406(4) 0.053(4) Uani 1 1 d . . .
H81A H 0.6425 0.3172 0.0463 0.063 Uiso 1 1 calc R . .
H81B H 0.7415 0.3094 0.0366 0.063 Uiso 1 1 calc R . .
C82 C 0.6392(12) 0.1935(11) 0.0875(6) 0.081(6) Uani 1 1 d . . .
H82A H 0.5863 0.2272 0.0909 0.098 Uiso 1 1 calc R . .
H82B H 0.6469 0.1606 0.1145 0.098 Uiso 1 1 calc R . .
C83 C 0.7142(12) 0.1091(9) 0.0342(6) 0.075(6) Uani 1 1 d . . .
H83A H 0.7068 0.0895 0.0063 0.090 Uiso 1 1 calc R . .
H83B H 0.7268 0.0723 0.0587 0.090 Uiso 1 1 calc R . .
C84 C 0.6146(11) 0.2117(13) 0.0057(6) 0.095(7) Uani 1 1 d . . .
H84A H 0.5605 0.2426 0.0115 0.114 Uiso 1 1 calc R . .
H84B H 0.6082 0.1914 -0.0221 0.114 Uiso 1 1 calc R . .
C85 C 0.6348(13) 0.1569(11) 0.0445(6) 0.080(6) Uani 1 1 d . . .
H85 H 0.5878 0.1325 0.0481 0.096 Uiso 1 1 calc R . .
C86 C 0.5326(10) 0.0575(7) 0.3059(5) 0.050(4) Uani 1 1 d . . .
C87 C 0.5221(9) 0.1018(8) 0.3442(5) 0.055(4) Uani 1 1 d . . .
H87A H 0.5285 0.1468 0.3327 0.082 Uiso 1 1 calc R . .
H87B H 0.5651 0.0825 0.3670 0.082 Uiso 1 1 calc R . .
H87C H 0.4660 0.1044 0.3575 0.082 Uiso 1 1 calc R . .
C88 C 0.5469(9) -0.0188(6) 0.3260(5) 0.046(4) Uani 1 1 d . . .
H88A H 0.5669 -0.0476 0.3023 0.069 Uiso 1 1 calc R . .
H88B H 0.4937 -0.0281 0.3381 0.069 Uiso 1 1 calc R . .
H88C H 0.5890 -0.0279 0.3499 0.069 Uiso 1 1 calc R . .
C89 C 0.4580(10) 0.0758(8) 0.2726(6) 0.061(5) Uani 1 1 d . . .
H89A H 0.4109 0.0572 0.2862 0.073 Uiso 1 1 calc R . .
H89B H 0.4388 0.1251 0.2685 0.073 Uiso 1 1 calc R . .
C90 C 0.4754(10) 0.0522(7) 0.2282(5) 0.042(4) Uani 1 1 d . . .
C91 C 0.3978(10) 0.0538(8) 0.2019(6) 0.060(5) Uani 1 1 d . . .
H91A H 0.4098 0.0614 0.1698 0.090 Uiso 1 1 calc R . .
H91B H 0.3523 0.0901 0.2103 0.090 Uiso 1 1 calc R . .
H91C H 0.3807 0.0110 0.2083 0.090 Uiso 1 1 calc R . .
C92 C 0.5553(11) -0.0491(7) 0.1689(5) 0.051(4) Uani 1 1 d . . .
C93 C 0.5865(14) -0.0792(10) 0.1263(7) 0.081(3) Uani 1 1 d U . .
C94 C 0.6450(14) -0.0435(10) 0.0987(6) 0.082(4) Uani 1 1 d U . .
H94A H 0.6951 -0.0442 0.1169 0.099 Uiso 1 1 calc R . .
H94B H 0.6160 0.0040 0.0913 0.099 Uiso 1 1 calc R . .
C95 C 0.6764(14) -0.0759(11) 0.0520(7) 0.086(5) Uani 1 1 d U . .
H95 H 0.7192 -0.0547 0.0350 0.103 Uiso 1 1 calc R . .
C96 C 0.5959(14) -0.0624(13) 0.0304(7) 0.102(7) Uani 1 1 d U . .
H96A H 0.6052 -0.0733 -0.0009 0.122 Uiso 1 1 calc R . .
H96B H 0.5716 -0.0137 0.0292 0.122 Uiso 1 1 calc R . .
C97 C 0.5316(15) -0.0990(12) 0.0512(7) 0.094(7) Uani 1 1 d . . .
H97 H 0.4802 -0.0907 0.0321 0.112 Uiso 1 1 calc R . .
C98 C 0.5104(17) -0.0720(15) 0.0973(8) 0.127(10) Uani 1 1 d . . .
H98A H 0.4821 -0.0240 0.0924 0.153 Uiso 1 1 calc R . .
H98B H 0.4704 -0.0963 0.1133 0.153 Uiso 1 1 calc R . .
C99 C 0.6173(14) -0.1505(10) 0.1307(6) 0.082(4) Uani 1 1 d U . .
H99A H 0.5717 -0.1713 0.1441 0.099 Uiso 1 1 calc R . .
H99B H 0.6643 -0.1615 0.1525 0.099 Uiso 1 1 calc R . .
C100 C 0.7082(15) -0.1478(12) 0.0685(8) 0.106(7) Uani 1 1 d U . .
H10A H 0.7376 -0.1705 0.0433 0.127 Uiso 1 1 calc R . .
H10B H 0.7510 -0.1502 0.0918 0.127 Uiso 1 1 calc R . .
C101 C 0.5641(14) -0.1702(11) 0.0631(8) 0.097(8) Uani 1 1 d . . .
H10X H 0.5695 -0.1933 0.0357 0.117 Uiso 1 1 calc R . .
H10Y H 0.5232 -0.1882 0.0832 0.117 Uiso 1 1 calc R . .
C102 C 0.6497(14) -0.1855(11) 0.0864(8) 0.092(7) Uani 1 1 d . . .
H102 H 0.6746 -0.2346 0.0926 0.110 Uiso 1 1 calc R . .
C103 C 1.3793(10) -0.1684(6) 0.2900(4) 0.039(4) Uani 1 1 d . . .
C104 C 1.4021(9) -0.2024(7) 0.2474(5) 0.052(4) Uani 1 1 d . . .
H10C H 1.4126 -0.2512 0.2547 0.078 Uiso 1 1 calc R . .
H10D H 1.4529 -0.1901 0.2341 0.078 Uiso 1 1 calc R . .
H10E H 1.3554 -0.1880 0.2261 0.078 Uiso 1 1 calc R . .
C105 C 1.3660(10) -0.0914(7) 0.2782(5) 0.053(4) Uani 1 1 d . . .
H10F H 1.3450 -0.0688 0.3045 0.079 Uiso 1 1 calc R . .
H10G H 1.3250 -0.0767 0.2538 0.079 Uiso 1 1 calc R . .
H10H H 1.4198 -0.0802 0.2687 0.079 Uiso 1 1 calc R . .
C106 C 1.4482(9) -0.1955(8) 0.3261(5) 0.048(4) Uani 1 1 d . . .
H10I H 1.4635 -0.2449 0.3272 0.057 Uiso 1 1 calc R . .
H10J H 1.4990 -0.1783 0.3168 0.057 Uiso 1 1 calc R . .
C107 C 1.4245(9) -0.1777(7) 0.3712(5) 0.040(3) Uani 1 1 d . . .
C108 C 1.4903(10) -0.1732(8) 0.4012(5) 0.054(4) Uani 1 1 d . . .
H10K H 1.4684 -0.1730 0.4318 0.080 Uiso 1 1 calc R . .
H10L H 1.5097 -0.1318 0.3925 0.080 Uiso 1 1 calc R . .
H10M H 1.5375 -0.2118 0.3996 0.080 Uiso 1 1 calc R . .
C109 C 1.3108(11) -0.0825(8) 0.4288(6) 0.054(4) Uani 1 1 d . . .
C110 C 1.2599(13) -0.0593(8) 0.4689(6) 0.065(5) Uani 1 1 d U . .
C111 C 1.2382(19) 0.0128(9) 0.4689(8) 0.127(9) Uani 1 1 d U . .
H11C H 1.2020 0.0318 0.4426 0.152 Uiso 1 1 calc R . .
H11D H 1.2907 0.0297 0.4648 0.152 Uiso 1 1 calc R . .
C112 C 1.192(2) 0.0403(13) 0.5114(9) 0.138(7) Uani 1 1 d U . .
H112 H 1.1781 0.0903 0.5094 0.165 Uiso 1 1 calc R . .
C113 C 1.2551(19) 0.0061(13) 0.5523(8) 0.124(8) Uani 1 1 d U . .
H11E H 1.3101 0.0192 0.5479 0.149 Uiso 1 1 calc R . .
H11F H 1.2307 0.0202 0.5811 0.149 Uiso 1 1 calc R . .
C114 C 1.2649(15) -0.0621(12) 0.5518(7) 0.095(7) Uani 1 1 d . . .
H114 H 1.3028 -0.0827 0.5777 0.114 Uiso 1 1 calc R . .
C115 C 1.3125(16) -0.0866(11) 0.5108(7) 0.097(7) Uani 1 1 d . . .
H11G H 1.3256 -0.1362 0.5137 0.117 Uiso 1 1 calc R . .
H11H H 1.3664 -0.0715 0.5083 0.117 Uiso 1 1 calc R . .
C116 C 1.1794(13) -0.0867(13) 0.4766(7) 0.100(8) Uani 1 1 d . . .
H11I H 1.1419 -0.0709 0.4504 0.120 Uiso 1 1 calc R . .
H11J H 1.1947 -0.1362 0.4790 0.120 Uiso 1 1 calc R . .
C117 C 1.112(2) 0.0094(12) 0.5149(9) 0.139(7) Uani 1 1 d U . .
H11K H 1.0786 0.0240 0.5415 0.166 Uiso 1 1 calc R . .
H11L H 1.0763 0.0269 0.4881 0.166 Uiso 1 1 calc R . .
C118 C 1.1898(14) -0.0880(13) 0.5598(8) 0.096(7) Uani 1 1 d . . .
H11M H 1.1603 -0.0708 0.5868 0.115 Uiso 1 1 calc R . .
H11N H 1.2047 -0.1375 0.5648 0.115 Uiso 1 1 calc R . .
C119 C 1.1320(17) -0.0650(11) 0.5184(8) 0.109(8) Uani 1 1 d U . .
H119 H 1.0796 -0.0829 0.5223 0.131 Uiso 1 1 calc R . .
C120 C 1.1422(9) -0.3841(6) 0.2770(5) 0.041(4) Uani 1 1 d . . .
C121 C 1.1536(10) -0.4300(7) 0.3204(5) 0.052(4) Uani 1 1 d . . .
H12A H 1.1096 -0.4130 0.3417 0.079 Uiso 1 1 calc R . .
H12B H 1.2091 -0.4317 0.3330 0.079 Uiso 1 1 calc R . .
H12C H 1.1496 -0.4751 0.3145 0.079 Uiso 1 1 calc R . .
C122 C 1.2173(10) -0.3953(7) 0.2471(6) 0.056(4) Uani 1 1 d . . .
H12D H 1.2077 -0.3620 0.2207 0.085 Uiso 1 1 calc R . .
H12E H 1.2266 -0.4404 0.2375 0.085 Uiso 1 1 calc R . .
H12F H 1.2670 -0.3908 0.2632 0.085 Uiso 1 1 calc R . .
C123 C 1.0638(10) -0.3879(7) 0.2524(5) 0.045(4) Uani 1 1 d . . .
H12G H 1.0203 -0.3943 0.2751 0.054 Uiso 1 1 calc R . .
H12H H 1.0773 -0.4287 0.2366 0.054 Uiso 1 1 calc R . .
C124 C 1.0246(9) -0.3297(7) 0.2186(5) 0.041(3) Uani 1 1 d . . .
C125 C 0.9714(10) -0.3411(7) 0.1838(5) 0.048(4) Uani 1 1 d . . .
H12I H 0.9274 -0.3006 0.1764 0.073 Uiso 1 1 calc R . .
H12J H 0.9453 -0.3786 0.1943 0.073 Uiso 1 1 calc R . .
H12K H 1.0055 -0.3516 0.1571 0.073 Uiso 1 1 calc R . .
C126 C 1.0428(10) -0.2131(7) 0.1549(5) 0.049(4) Uani 1 1 d . . .
C127 C 1.0159(9) -0.1427(6) 0.1261(4) 0.037(3) Uani 1 1 d . . .
C128 C 1.0222(11) -0.1558(8) 0.0768(5) 0.058(4) Uani 1 1 d . . .
H12L H 0.9822 -0.1836 0.0705 0.070 Uiso 1 1 calc R . .
H12M H 1.0799 -0.1802 0.0700 0.070 Uiso 1 1 calc R . .
C129 C 1.0009(12) -0.0875(8) 0.0470(5) 0.069(5) Uani 1 1 d . . .
H129 H 1.0035 -0.0955 0.0147 0.082 Uiso 1 1 calc R . .
C130 C 1.0630(12) -0.0458(8) 0.0559(5) 0.064(5) Uani 1 1 d . . .
H13X H 1.0508 -0.0030 0.0361 0.076 Uiso 1 1 calc R . .
H13Y H 1.1210 -0.0700 0.0494 0.076 Uiso 1 1 calc R . .
C131 C 1.0563(10) -0.0317(7) 0.1047(5) 0.050(4) Uani 1 1 d . . .
H139 H 1.0963 -0.0031 0.1106 0.059 Uiso 1 1 calc R . .
C132 C 1.0800(9) -0.1007(7) 0.1348(6) 0.056(4) Uani 1 1 d . . .
H13C H 1.1376 -0.1248 0.1274 0.067 Uiso 1 1 calc R . .
H13D H 1.0788 -0.0931 0.1668 0.067 Uiso 1 1 calc R . .
C133 C 0.9256(10) -0.1063(7) 0.1363(5) 0.046(4) Uani 1 1 d . . .
H13E H 0.9209 -0.0975 0.1681 0.056 Uiso 1 1 calc R . .
H13F H 0.8856 -0.1344 0.1308 0.056 Uiso 1 1 calc R . .
C134 C 0.9107(11) -0.0519(8) 0.0589(5) 0.059(4) Uani 1 1 d . . .
H13G H 0.8946 -0.0090 0.0395 0.071 Uiso 1 1 calc R . .
H13H H 0.8710 -0.0801 0.0530 0.071 Uiso 1 1 calc R . .
C135 C 0.9664(11) 0.0031(7) 0.1166(5) 0.060(5) Uani 1 1 d . . .
H13I H 0.9630 0.0088 0.1490 0.071 Uiso 1 1 calc R . .
H131 H 0.9515 0.0480 0.0996 0.071 Uiso 1 1 calc R . .
C136 C 0.9041(11) -0.0388(7) 0.1055(5) 0.055(4) Uani 1 1 d . . .
H13Z H 0.8453 -0.0146 0.1118 0.066 Uiso 1 1 calc R . .
N1 N 0.7914(8) 0.7252(6) 0.3735(4) 0.053(3) Uani 1 1 d D . .
N2 N 0.8202(8) 0.6866(5) 0.4156(4) 0.049(3) Uani 1 1 d D . .
N3 N 0.5453(8) 0.5282(6) 0.3475(4) 0.050(3) Uani 1 1 d D A .
N4 N 0.5622(7) 0.4934(6) 0.3909(4) 0.050(3) Uani 1 1 d D . .
N5 N 1.3382(8) 0.3621(6) 0.1975(4) 0.050(3) Uani 1 1 d . A .
N6 N 1.3074(9) 0.3920(6) 0.1556(5) 0.058(4) Uani 1 1 d . . .
N7 N 1.1164(8) 0.1349(6) 0.2217(4) 0.048(3) Uani 1 1 d . A .
N8 N 1.0793(8) 0.1567(6) 0.1787(4) 0.048(3) Uani 1 1 d . . .
N9 N 0.7824(7) 0.2562(6) 0.1945(4) 0.045(3) Uani 1 1 d . . .
N10 N 0.7880(7) 0.2382(6) 0.1507(4) 0.044(3) Uani 1 1 d . . .
N11 N 0.5507(8) 0.0372(5) 0.2171(4) 0.044(3) Uani 1 1 d . . .
N12 N 0.5700(8) 0.0124(6) 0.1758(4) 0.053(3) Uani 1 1 d . . .
N13 N 1.3441(8) -0.1678(6) 0.3802(4) 0.046(3) Uani 1 1 d . . .
N14 N 1.3114(7) -0.1461(5) 0.4209(4) 0.044(3) Uani 1 1 d . . .
N15 N 1.0411(7) -0.2735(6) 0.2267(4) 0.046(3) Uani 1 1 d . . .
N16 N 1.0071(7) -0.2162(5) 0.1959(4) 0.044(3) Uani 1 1 d . . .
O1 O 0.6964(7) 0.7312(5) 0.4495(3) 0.058(3) Uani 1 1 d . . .
O2 O 0.5143(8) 0.4054(5) 0.3706(5) 0.076(4) Uani 1 1 d . . .
O3 O 1.3476(10) 0.4870(6) 0.1657(4) 0.082(4) Uani 1 1 d . . .
O4 O 1.2094(7) 0.1294(5) 0.1448(3) 0.052(3) Uani 1 1 d . . .
O5 O 0.6629(7) 0.3104(5) 0.1326(4) 0.059(3) Uani 1 1 d . . .
O6 O 0.5164(7) -0.0790(5) 0.1974(4) 0.057(3) Uani 1 1 d . . .
O7 O 1.3560(8) -0.0498(5) 0.4073(4) 0.063(3) Uani 1 1 d . . .
O8 O 1.0903(6) -0.2598(4) 0.1396(3) 0.048(3) Uani 1 1 d . . .
S1 S 0.7535(2) 0.60452(18) 0.24896(12) 0.0450(9) Uani 1 1 d . A .
S2 S 0.6396(3) 0.64790(18) 0.34951(12) 0.0463(10) Uani 1 1 d . A .
S3 S 0.8955(3) 0.59236(18) 0.33700(12) 0.0464(10) Uani 1 1 d . A .
S4 S 0.7433(2) 0.46186(17) 0.32736(13) 0.0458(9) Uani 1 1 d . A .
S5 S 0.9257(2) 0.46969(18) 0.22951(12) 0.0443(9) Uani 1 1 d . A .
S6 S 0.9761(3) 0.41368(19) 0.34136(13) 0.0508(10) Uani 1 1 d . A .
S7 S 1.1630(2) 0.29463(17) 0.32176(12) 0.0434(9) Uani 1 1 d . A .
S8 S 1.2573(2) 0.22756(18) 0.22322(13) 0.0441(9) Uani 1 1 d . A .
S9 S 1.1508(2) 0.42360(17) 0.23214(13) 0.0443(9) Uani 1 1 d . A .
S10 S 1.0083(2) 0.28247(18) 0.24322(13) 0.0466(9) Uani 1 1 d . A .
S11 S 0.7468(2) 0.09507(18) 0.32122(12) 0.0435(9) Uani 1 1 d . . .
S12 S 0.6411(2) 0.16819(17) 0.21917(13) 0.0433(9) Uani 1 1 d . . .
S13 S 0.8966(2) 0.11124(17) 0.23499(12) 0.0454(10) Uani 1 1 d . . .
S14 S 0.7518(2) -0.02669(17) 0.24501(13) 0.0447(9) Uani 1 1 d . . .
S15 S 0.9862(2) -0.06480(18) 0.24406(12) 0.0461(10) Uani 1 1 d . . .
S16 S 0.9172(3) -0.03764(18) 0.35277(12) 0.0455(9) Uani 1 1 d . . .
S17 S 1.1793(2) -0.19134(17) 0.24830(12) 0.0416(9) Uani 1 1 d . . .
S18 S 1.2424(2) -0.29276(17) 0.35043(12) 0.0436(9) Uani 1 1 d . . .
S19 S 1.1570(2) -0.09607(17) 0.34694(12) 0.0440(9) Uani 1 1 d . . .
S20 S 1.0061(2) -0.22559(17) 0.33377(12) 0.0418(9) Uani 1 1 d . . .
Sn1 Sn 0.76671(7) 0.67185(5) 0.31274(3) 0.0422(3) Uani 1 1 d . . .
Sn2 Sn 0.64585(7) 0.56320(5) 0.29911(3) 0.0430(3) Uani 1 1 d . . .
Sn3 Sn 0.86692(7) 0.50054(5) 0.29990(3) 0.0411(3) Uani 1 1 d . . .
Sn4 Sn 1.03659(7) 0.38230(5) 0.27139(3) 0.0415(3) Uani 1 1 d . . .
Sn5 Sn 1.25751(7) 0.32708(5) 0.25910(3) 0.0429(3) Uani 1 1 d . . .
Sn6 Sn 1.13934(7) 0.21068(5) 0.27120(3) 0.0413(3) Uani 1 1 d . . .
Sn7 Sn 0.76644(6) 0.18276(5) 0.25690(3) 0.0408(2) Uani 1 1 d . . .
Sn8 Sn 0.64558(6) 0.06570(5) 0.26757(3) 0.0408(3) Uani 1 1 d . . .
Sn9 Sn 0.86566(6) 0.01152(5) 0.27851(3) 0.0411(3) Uani 1 1 d . . .
Sn10 Sn 1.02849(7) -0.11353(5) 0.31777(3) 0.0415(3) Uani 1 1 d . . .
Sn11 Sn 1.26035(6) -0.18576(5) 0.31672(3) 0.0396(2) Uani 1 1 d . . .
Sn12 Sn 1.12802(6) -0.27966(5) 0.29193(3) 0.0413(3) Uani 1 1 d . . .
C138 C 0.2859(14) 0.7515(9) 0.1429(7) 0.089(6) Uani 1 1 d . . .
H13K H 0.2740 0.7509 0.1754 0.106 Uiso 1 1 calc R . .
H13L H 0.2322 0.7544 0.1273 0.106 Uiso 1 1 calc R . .
Cl3 Cl 0.3278(4) 0.8242(4) 0.12401(19) 0.114(2) Uani 1 1 d . . .
Cl4 Cl 0.3557(5) 0.6786(4) 0.1329(3) 0.153(3) Uani 1 1 d . . .
C139 C 0.0013(18) 0.2676(13) 0.4271(19) 0.28(3) Uani 1 1 d . . .
H13M H 0.0060 0.3012 0.4476 0.337 Uiso 1 1 calc R . .
H13N H 0.0073 0.2878 0.3961 0.337 Uiso 1 1 calc R . .
Cl5 Cl 0.0809(9) 0.1986(5) 0.4381(3) 0.210(5) Uani 1 1 d . . .
Cl6 Cl -0.0938(9) 0.2487(10) 0.4333(3) 0.276(8) Uani 1 1 d . . .
C140 C 0.356(3) 0.1647(13) 0.4768(14) 0.29(2) Uani 1 1 d U . .
H14C H 0.3077 0.1478 0.4664 0.345 Uiso 1 1 calc R . .
H14D H 0.3344 0.1972 0.4987 0.345 Uiso 1 1 calc R . .
Cl7 Cl 0.4004(15) 0.1986(6) 0.4359(5) 0.400(15) Uani 1 1 d U . .
Cl8 Cl 0.4438(7) 0.0903(5) 0.5037(4) 0.193(4) Uani 1 1 d . . .
C141 C 0.794(3) 0.5632(12) 0.1288(9) 0.24(3) Uani 1 1 d . . .
H14E H 0.8115 0.5533 0.1605 0.287 Uiso 1 1 calc R . .
H14F H 0.7337 0.5605 0.1267 0.287 Uiso 1 1 calc R . .
Cl9 Cl 0.8571(12) 0.5093(6) 0.0955(4) 0.267(7) Uani 1 1 d . . .
Cl10 Cl 0.8092(10) 0.6441(6) 0.1056(4) 0.238(6) Uani 1 1 d . . .
C142 C 0.0836(13) 0.7559(9) 0.4472(6) 0.081(6) Uani 1 1 d . . .
H14G H 0.1226 0.7543 0.4722 0.097 Uiso 1 1 calc R . .
H14H H 0.1160 0.7575 0.4189 0.097 Uiso 1 1 calc R . .
Cl11 Cl 0.0423(6) 0.6834(4) 0.4532(3) 0.143(3) Uani 1 1 d . . .
Cl12 Cl 0.0044(5) 0.8274(3) 0.4467(2) 0.123(2) Uani 1 1 d . . .
C137 C 0.3740(10) 0.2065(9) 0.1231(5) 0.063(5) Uani 1 1 d . . .
H13O H 0.3534 0.2547 0.1128 0.075 Uiso 0.705(9) 1 calc PR B 1
H13P H 0.3279 0.1903 0.1398 0.075 Uiso 0.705(9) 1 calc PR B 1
H13J H 0.3257 0.2351 0.1373 0.075 Uiso 0.295(9) 1 calc PR B 2
H136 H 0.3603 0.1620 0.1227 0.075 Uiso 0.295(9) 1 calc PR B 2
Cl1 Cl 0.4601(3) 0.1963(2) 0.15761(14) 0.0599(11) Uani 1 1 d . B .
Cl2A Cl 0.4029(5) 0.1608(6) 0.0762(3) 0.115(3) Uani 0.705(9) 1 d P B 1
Cl2B Cl 0.3796(13) 0.2411(15) 0.0668(6) 0.115(3) Uani 0.295(9) 1 d P B 2
C143 C 1.539(11) 0.555(3) 0.090(4) 0.273(8) Uiso 0.326(13) 1 d PD C 5
Cl13 Cl 1.575(3) 0.602(2) 0.0439(16) 0.273(8) Uiso 0.326(13) 1 d PD C 5
Cl14 Cl 1.581(3) 0.468(2) 0.0894(17) 0.273(8) Uiso 0.326(13) 1 d PD C 5
C144 C 1.552(4) 0.660(10) 0.002(2) 0.273(8) Uiso 0.297(12) 1 d PD D 6
Cl15 Cl 1.549(3) 0.655(3) -0.0564(16) 0.273(8) Uiso 0.297(12) 1 d PD D 6
Cl16 Cl 1.655(3) 0.658(3) 0.0182(15) 0.273(8) Uiso 0.297(12) 1 d PD D 6
C145 C 1.522(8) 0.544(4) 0.064(3) 0.273(8) Uiso 0.374(13) 1 d PD E 7
Cl17 Cl 1.543(3) 0.473(2) 0.0342(13) 0.273(8) Uiso 0.374(13) 1 d PD E 7
Cl18 Cl 1.586(3) 0.527(2) 0.1125(13) 0.273(8) Uiso 0.374(13) 1 d PD E 7

loop_
_atom_site_aniso_label
_atom_site_aniso_U_11
_atom_site_aniso_U_22
_atom_site_aniso_U_33
_atom_site_aniso_U_23
_atom_site_aniso_U_13
_atom_site_aniso_U_12
C1 0.055(10) 0.039(8) 0.044(9) 0.024(7) 0.003(7) 0.000(8)
C2 0.075(15) 0.058(11) 0.114(16) 0.028(11) 0.010(12) -0.015(11)
C3 0.081(13) 0.041(9) 0.065(10) -0.001(7) 0.034(9) -0.039(9)
C4 0.130(18) 0.035(9) 0.046(10) -0.007(7) 0.017(10) 0.000(10)
C5 0.059(10) 0.035(8) 0.042(9) 0.002(7) 0.006(7) -0.005(8)
C6 0.085(14) 0.040(9) 0.100(14) -0.004(9) 0.010(11) -0.041(10)
C7 0.065(12) 0.033(8) 0.057(10) -0.014(7) -0.003(9) -0.004(8)
C8 0.072(12) 0.038(8) 0.052(10) 0.011(7) 0.007(9) 0.018(9)
C9 0.16(2) 0.070(13) 0.057(12) 0.004(10) -0.030(13) -0.001(14)
C10 0.18(2) 0.110(17) 0.077(15) -0.011(13) -0.031(14) 0.086(15)
C11 0.20(3) 0.111(18) 0.053(13) -0.021(12) -0.043(15) 0.042(19)
C12 0.14(2) 0.073(13) 0.038(11) 0.027(9) -0.003(11) 0.001(14)
C13 0.057(11) 0.062(10) 0.063(11) 0.005(8) 0.003(8) -0.030(9)
C14 0.074(15) 0.104(16) 0.104(16) 0.059(13) 0.037(12) -0.013(12)
C15 0.21(2) 0.114(17) 0.071(13) 0.039(10) 0.039(15) 0.098(16)
C16 0.089(18) 0.081(15) 0.16(2) 0.020(14) 0.042(16) 0.005(14)
C17 0.131(18) 0.095(16) 0.110(16) 0.065(11) 0.037(14) 0.060(13)
C18 0.044(10) 0.052(10) 0.073(12) -0.014(8) -0.010(8) 0.001(8)
C19 0.054(11) 0.069(11) 0.074(12) 0.029(9) -0.017(9) -0.009(9)
C20 0.066(12) 0.062(10) 0.056(10) -0.012(8) 0.002(9) -0.030(9)
C21 0.044(10) 0.053(10) 0.062(11) 0.011(8) 0.003(8) 0.004(8)
C22 0.042(10) 0.023(7) 0.070(11) -0.006(7) 0.000(8) -0.001(7)
C23 0.046(10) 0.033(8) 0.103(14) 0.011(8) 0.013(9) 0.017(8)
C24 0.039(9) 0.025(7) 0.077(12) -0.002(7) 0.003(8) 0.010(7)
C25 0.050(10) 0.036(8) 0.073(11) 0.012(8) 0.018(8) -0.008(8)
C26A 0.055(7) 0.060(7) 0.094(9) 0.016(6) -0.009(6) -0.006(6)
C27A 0.055(7) 0.060(7) 0.095(8) 0.017(5) -0.010(6) -0.007(5)
C28A 0.056(7) 0.060(7) 0.095(8) 0.016(6) -0.011(6) -0.006(5)
C29A 0.057(7) 0.059(7) 0.096(8) 0.017(5) -0.012(6) -0.006(5)
C30A 0.057(7) 0.058(7) 0.096(9) 0.017(6) -0.012(6) -0.006(6)
C31A 0.055(7) 0.058(7) 0.096(9) 0.017(6) -0.012(6) -0.008(6)
C32A 0.055(7) 0.059(7) 0.095(8) 0.017(5) -0.010(6) -0.007(5)
C33A 0.057(7) 0.059(7) 0.096(8) 0.017(5) -0.012(6) -0.006(5)
C34A 0.056(7) 0.059(7) 0.096(8) 0.017(6) -0.011(6) -0.007(5)
C26B 0.057(11) 0.042(9) 0.055(10) -0.014(7) -0.012(8) 0.002(8)
C27B 0.057(11) 0.041(9) 0.054(10) -0.015(7) -0.012(8) 0.003(8)
C28B 0.057(11) 0.041(9) 0.055(10) -0.015(7) -0.012(8) 0.003(8)
C29B 0.057(11) 0.041(9) 0.055(10) -0.015(7) -0.012(8) 0.004(8)
C30B 0.057(11) 0.042(9) 0.055(10) -0.015(7) -0.011(8) 0.004(8)
C31B 0.057(11) 0.041(9) 0.055(10) -0.017(7) -0.012(8) 0.004(8)
C32B 0.057(11) 0.041(9) 0.054(10) -0.015(7) -0.012(8) 0.003(8)
C33B 0.057(11) 0.041(9) 0.054(10) -0.015(7) -0.012(8) 0.003(8)
C34B 0.057(11) 0.041(9) 0.055(10) -0.016(7) -0.012(8) 0.003(8)
C35 0.050(10) 0.036(8) 0.062(10) -0.019(7) 0.008(8) 0.007(8)
C36 0.032(8) 0.039(8) 0.084(12) -0.015(8) -0.017(8) -0.009(7)
C37 0.045(10) 0.065(11) 0.069(11) -0.007(9) -0.008(8) 0.013(9)
C38 0.056(11) 0.037(8) 0.077(12) -0.003(8) -0.020(9) -0.010(8)
C39 0.077(14) 0.036(9) 0.083(13) -0.025(9) 0.015(11) -0.004(9)
C40 0.059(12) 0.066(11) 0.089(13) -0.005(9) 0.013(10) -0.038(10)
C41 0.072(13) 0.050(10) 0.054(11) 0.011(8) 0.000(9) -0.018(10)
C42 0.133(14) 0.049(8) 0.077(10) -0.004(7) -0.032(9) -0.003(9)
C43 0.16(2) 0.115(18) 0.081(15) 0.047(13) 0.051(16) 0.095(18)
C44 0.26(2) 0.115(13) 0.065(10) 0.006(9) -0.043(11) 0.060(14)
C45 0.14(2) 0.066(12) 0.101(16) 0.045(11) 0.059(16) 0.004(14)
C46 0.108(18) 0.061(12) 0.075(13) 0.010(10) 0.006(12) -0.009(12)
C47 0.096(15) 0.050(10) 0.057(11) 0.013(8) 0.007(10) -0.007(10)
C48 0.26(2) 0.115(13) 0.065(10) 0.004(9) -0.044(11) 0.061(14)
C49 0.17(3) 0.070(15) 0.12(2) 0.009(14) -0.030(18) 0.008(18)
C50 0.135(14) 0.050(8) 0.079(10) -0.003(7) -0.032(9) -0.002(9)
C51 0.26(2) 0.114(13) 0.065(10) 0.004(9) -0.045(11) 0.059(14)
C52 0.054(10) 0.043(9) 0.049(9) 0.011(7) 0.000(8) -0.026(8)
C53 0.081(14) 0.057(10) 0.058(11) 0.008(8) 0.003(10) -0.001(10)
C54 0.058(11) 0.046(9) 0.045(9) 0.018(7) -0.001(7) -0.015(8)
C55 0.037(9) 0.045(9) 0.064(11) -0.010(7) 0.010(8) -0.010(7)
C56 0.038(9) 0.039(8) 0.058(10) 0.003(7) 0.009(7) -0.020(7)
C57 0.059(11) 0.054(9) 0.049(9) -0.006(7) 0.011(8) -0.018(8)
C58 0.047(11) 0.035(8) 0.072(11) -0.006(7) 0.002(9) -0.015(8)
C59 0.053(10) 0.044(9) 0.046(9) -0.002(7) 0.002(7) -0.015(8)
C60 0.064(13) 0.072(12) 0.084(13) 0.013(10) -0.008(10) -0.006(10)
C61 0.087(15) 0.063(11) 0.069(12) 0.009(9) -0.033(10) -0.022(11)
C62 0.094(11) 0.051(7) 0.072(9) 0.011(6) -0.005(8) -0.008(7)
C63 0.091(11) 0.049(7) 0.071(9) 0.011(6) -0.005(8) -0.009(7)
C64 0.041(10) 0.048(9) 0.071(11) 0.017(8) -0.004(8) 0.009(8)
C65 0.043(10) 0.069(11) 0.063(11) -0.009(9) 0.000(8) -0.007(9)
C66 0.067(13) 0.099(15) 0.091(15) 0.028(12) -0.030(11) -0.045(12)
C67 0.080(13) 0.061(11) 0.043(10) 0.008(8) -0.006(9) -0.009(10)
C68 0.066(13) 0.089(14) 0.049(10) -0.008(9) -0.008(9) 0.008(11)
C69 0.025(8) 0.048(9) 0.049(9) 0.009(7) -0.004(6) 0.000(7)
C70 0.035(9) 0.064(10) 0.084(12) -0.034(9) 0.027(8) -0.025(8)
C71 0.102(15) 0.051(10) 0.050(10) -0.018(8) 0.008(10) -0.026(10)
C72 0.045(9) 0.026(7) 0.068(10) -0.004(7) -0.009(7) -0.013(7)
C73 0.066(11) 0.033(8) 0.054(10) -0.006(7) 0.003(8) -0.024(8)
C74 0.089(13) 0.029(8) 0.056(10) -0.006(7) 0.008(9) -0.011(8)
C75 0.041(9) 0.028(7) 0.048(9) 0.006(6) 0.005(7) -0.006(7)
C76 0.039(9) 0.042(8) 0.055(9) -0.009(7) -0.002(7) -0.012(7)
C77 0.067(12) 0.064(10) 0.046(10) 0.013(8) 0.002(8) -0.006(9)
C78 0.064(11) 0.045(9) 0.046(9) -0.009(7) -0.005(8) -0.023(8)
C79 0.079(14) 0.081(13) 0.041(10) 0.009(8) 0.007(9) -0.006(11)
C80 0.101(16) 0.085(13) 0.040(10) -0.008(9) -0.005(9) -0.030(12)
C81 0.061(11) 0.059(10) 0.038(9) 0.005(7) -0.013(7) -0.019(9)
C82 0.066(13) 0.140(18) 0.059(11) -0.040(12) 0.023(10) -0.057(13)
C83 0.089(15) 0.065(11) 0.091(14) -0.027(10) 0.030(11) -0.056(11)
C84 0.044(11) 0.18(2) 0.064(13) -0.006(14) 0.000(10) -0.043(14)
C85 0.069(14) 0.114(16) 0.078(14) -0.024(12) 0.016(11) -0.057(13)
C86 0.061(11) 0.029(7) 0.065(10) -0.012(7) 0.026(9) -0.022(8)
C87 0.036(9) 0.058(10) 0.057(10) 0.010(8) 0.002(7) 0.011(8)
C88 0.034(8) 0.033(7) 0.065(10) 0.021(7) 0.004(7) -0.006(7)
C89 0.037(10) 0.049(9) 0.092(13) 0.015(9) 0.006(9) -0.011(8)
C90 0.041(9) 0.045(8) 0.042(9) -0.005(7) 0.014(7) -0.013(7)
C91 0.054(11) 0.047(9) 0.082(12) -0.001(8) 0.009(9) -0.020(8)
C92 0.063(11) 0.039(8) 0.047(9) 0.005(7) -0.001(8) -0.009(8)
C93 0.090(9) 0.080(8) 0.073(8) -0.016(7) 0.006(7) -0.018(7)
C94 0.091(9) 0.081(8) 0.075(8) -0.016(7) 0.006(7) -0.018(7)
C95 0.081(12) 0.103(12) 0.086(13) -0.001(11) 0.007(10) -0.050(12)
C96 0.074(12) 0.145(19) 0.093(15) -0.035(14) 0.023(10) -0.030(14)
C97 0.093(17) 0.103(18) 0.090(16) -0.014(13) -0.013(13) -0.027(15)
C98 0.13(2) 0.19(3) 0.081(17) -0.044(17) 0.039(16) -0.06(2)
C99 0.092(9) 0.081(8) 0.075(8) -0.016(7) 0.005(7) -0.018(7)
C100 0.090(16) 0.099(13) 0.122(18) -0.007(13) 0.013(13) -0.015(14)
C101 0.075(16) 0.097(17) 0.14(2) -0.059(15) 0.036(14) -0.045(14)
C102 0.081(16) 0.074(14) 0.133(19) -0.021(13) 0.009(14) -0.042(13)
C103 0.054(10) 0.034(7) 0.025(7) -0.006(6) -0.001(7) 0.000(7)
C104 0.029(8) 0.031(8) 0.095(12) -0.002(8) 0.006(8) -0.008(7)
C105 0.054(10) 0.033(8) 0.062(10) 0.009(7) 0.012(8) 0.001(7)
C106 0.035(9) 0.056(9) 0.052(9) -0.012(7) 0.005(7) -0.008(8)
C107 0.034(9) 0.037(8) 0.050(9) -0.002(6) 0.003(7) -0.010(7)
C108 0.041(9) 0.046(9) 0.073(11) 0.011(8) -0.013(8) -0.014(8)
C109 0.057(11) 0.043(9) 0.066(11) -0.011(8) -0.006(9) -0.014(9)
C110 0.079(13) 0.040(7) 0.067(11) 0.001(7) 0.004(10) 0.002(9)
C111 0.20(2) 0.049(8) 0.113(14) -0.004(10) 0.064(14) 0.013(13)
C112 0.178(17) 0.083(10) 0.120(11) -0.006(9) 0.066(12) 0.031(12)
C113 0.15(2) 0.118(18) 0.113(16) -0.070(13) 0.036(12) -0.033(15)
C114 0.109(19) 0.102(17) 0.084(15) -0.034(13) 0.020(13) -0.033(15)
C115 0.114(19) 0.084(15) 0.085(16) -0.017(12) 0.022(14) -0.001(14)
C116 0.065(14) 0.14(2) 0.091(16) -0.038(14) 0.023(12) -0.003(14)
C117 0.177(17) 0.085(10) 0.121(11) -0.006(9) 0.065(12) 0.032(12)
C118 0.071(15) 0.121(19) 0.106(18) -0.023(14) 0.039(14) -0.044(14)
C119 0.102(17) 0.091(11) 0.116(17) -0.008(13) 0.048(15) 0.012(14)
C120 0.035(9) 0.026(7) 0.053(9) 0.008(6) 0.001(7) 0.007(6)
C121 0.040(9) 0.032(8) 0.085(12) -0.003(8) -0.011(8) -0.008(7)
C122 0.049(10) 0.035(8) 0.086(12) -0.014(8) 0.005(9) -0.009(8)
C123 0.055(10) 0.030(7) 0.049(9) 0.001(6) 0.006(8) -0.009(7)
C124 0.037(8) 0.042(8) 0.054(9) -0.009(7) -0.001(7) -0.027(7)
C125 0.048(10) 0.050(9) 0.049(9) -0.007(7) 0.017(8) -0.017(8)
C126 0.055(10) 0.036(8) 0.058(10) 0.000(7) 0.005(8) -0.016(8)
C127 0.042(8) 0.031(7) 0.036(8) 0.003(6) 0.016(6) -0.011(7)
C128 0.072(12) 0.056(10) 0.042(9) 0.007(7) 0.006(8) -0.013(9)
C129 0.085(14) 0.059(11) 0.045(10) 0.010(8) 0.017(9) 0.009(10)
C130 0.079(13) 0.041(9) 0.059(11) 0.009(8) 0.008(9) 0.002(9)
C131 0.056(10) 0.039(8) 0.041(9) 0.009(6) 0.012(7) 0.009(7)
C132 0.030(8) 0.045(9) 0.079(11) 0.017(8) 0.008(8) 0.007(7)
C133 0.051(10) 0.034(8) 0.048(9) -0.002(6) -0.005(7) 0.002(7)
C134 0.076(13) 0.064(10) 0.038(9) 0.018(7) -0.019(8) -0.024(10)
C135 0.067(12) 0.042(9) 0.058(10) 0.022(7) 0.006(9) 0.000(9)
C136 0.059(11) 0.037(8) 0.060(11) 0.003(7) 0.000(8) 0.007(8)
N1 0.045(8) 0.035(7) 0.076(9) 0.004(6) 0.010(7) -0.006(6)
N2 0.050(8) 0.029(6) 0.066(9) 0.003(6) 0.010(7) -0.009(6)
N3 0.045(8) 0.046(7) 0.059(9) -0.006(6) -0.005(7) -0.008(7)
N4 0.037(7) 0.038(7) 0.072(9) 0.001(6) 0.015(6) -0.004(6)
N5 0.033(8) 0.039(7) 0.075(10) 0.001(6) -0.002(7) -0.003(6)
N6 0.061(9) 0.039(7) 0.072(9) 0.008(7) 0.003(7) -0.012(7)
N7 0.050(8) 0.057(8) 0.037(7) 0.007(6) 0.004(6) -0.016(7)
N8 0.045(8) 0.063(8) 0.035(7) -0.004(6) 0.000(6) -0.011(7)
N9 0.037(7) 0.046(7) 0.061(8) -0.012(6) 0.003(6) -0.024(6)
N10 0.040(7) 0.057(8) 0.044(7) -0.017(6) -0.013(6) -0.023(6)
N11 0.048(8) 0.045(7) 0.050(8) -0.011(6) 0.015(6) -0.033(7)
N12 0.047(8) 0.042(7) 0.072(9) -0.004(6) 0.000(7) -0.014(6)
N13 0.041(8) 0.039(7) 0.059(8) -0.011(6) 0.000(6) -0.004(6)
N14 0.045(8) 0.034(6) 0.053(8) -0.008(5) 0.011(6) -0.011(6)
N15 0.030(7) 0.041(7) 0.061(8) 0.006(6) 0.000(6) -0.002(6)
N16 0.043(7) 0.034(6) 0.054(8) 0.012(5) 0.002(6) -0.013(6)
O1 0.075(8) 0.046(6) 0.045(6) 0.000(5) 0.011(6) 0.004(6)
O2 0.079(9) 0.043(7) 0.110(10) -0.007(6) -0.047(8) -0.015(6)
O3 0.118(12) 0.044(7) 0.089(10) 0.003(6) -0.002(8) -0.029(8)
O4 0.043(7) 0.053(6) 0.058(7) 0.001(5) 0.005(5) -0.013(6)
O5 0.054(7) 0.047(6) 0.073(8) -0.002(5) 0.000(6) -0.006(6)
O6 0.064(7) 0.042(6) 0.065(7) -0.007(5) 0.006(6) -0.014(6)
O7 0.076(9) 0.046(6) 0.066(8) -0.009(5) -0.016(6) -0.008(6)
O8 0.043(6) 0.030(5) 0.066(7) 0.000(5) 0.012(5) 0.000(5)
S1 0.047(2) 0.0368(19) 0.048(2) 0.0026(16) 0.0071(18) -0.0064(18)
S2 0.049(2) 0.041(2) 0.046(2) 0.0021(16) 0.0113(18) -0.0087(18)
S3 0.047(2) 0.042(2) 0.047(2) -0.0063(17) 0.0063(18) -0.0040(19)
S4 0.040(2) 0.0317(18) 0.062(2) 0.0030(17) 0.0070(18) -0.0036(17)
S5 0.042(2) 0.042(2) 0.049(2) -0.0019(17) 0.0040(18) -0.0089(18)
S6 0.053(3) 0.044(2) 0.049(2) 0.0011(17) 0.0034(19) -0.003(2)
S7 0.043(2) 0.0356(19) 0.047(2) 0.0046(16) 0.0009(17) -0.0014(17)
S8 0.038(2) 0.040(2) 0.055(2) -0.0034(17) 0.0071(18) -0.0129(18)
S9 0.039(2) 0.0343(19) 0.054(2) 0.0091(16) 0.0030(18) -0.0041(17)
S10 0.037(2) 0.038(2) 0.064(3) -0.0082(17) 0.0028(18) -0.0060(18)
S11 0.041(2) 0.041(2) 0.045(2) -0.0017(16) 0.0016(17) -0.0047(18)
S12 0.040(2) 0.0342(19) 0.055(2) 0.0011(16) 0.0021(18) -0.0106(17)
S13 0.045(2) 0.0337(19) 0.053(2) 0.0081(16) 0.0087(18) -0.0045(18)
S14 0.044(2) 0.0307(18) 0.057(2) -0.0005(16) 0.0038(18) -0.0067(17)
S15 0.045(2) 0.039(2) 0.047(2) 0.0034(16) 0.0078(18) 0.0011(18)
S16 0.046(2) 0.039(2) 0.048(2) 0.0028(16) 0.0090(18) -0.0047(18)
S17 0.043(2) 0.0350(18) 0.044(2) 0.0056(15) -0.0026(17) -0.0072(17)
S18 0.042(2) 0.0312(18) 0.053(2) 0.0089(16) -0.0015(17) -0.0059(17)
S19 0.046(2) 0.0349(19) 0.049(2) -0.0011(16) 0.0080(18) -0.0066(18)
S20 0.039(2) 0.0336(18) 0.050(2) 0.0034(16) 0.0011(17) -0.0054(17)
Sn1 0.0433(6) 0.0314(5) 0.0483(6) 0.0016(4) 0.0067(5) -0.0041(5)
Sn2 0.0383(6) 0.0371(5) 0.0499(6) 0.0024(5) 0.0000(5) -0.0035(5)
Sn3 0.0394(6) 0.0326(5) 0.0489(6) -0.0010(4) 0.0047(5) -0.0047(5)
Sn4 0.0377(6) 0.0327(5) 0.0516(6) -0.0019(4) 0.0049(5) -0.0040(5)
Sn5 0.0369(6) 0.0345(5) 0.0554(7) -0.0001(5) 0.0012(5) -0.0062(5)
Sn6 0.0398(6) 0.0317(5) 0.0500(6) 0.0016(4) 0.0055(5) -0.0057(5)
Sn7 0.0386(6) 0.0324(5) 0.0490(6) 0.0009(4) 0.0018(5) -0.0055(5)
Sn8 0.0377(6) 0.0340(5) 0.0482(6) 0.0029(4) 0.0048(5) -0.0070(5)
Sn9 0.0362(6) 0.0337(5) 0.0487(6) 0.0039(4) 0.0042(5) -0.0020(5)
Sn10 0.0381(6) 0.0335(5) 0.0485(6) 0.0041(4) 0.0038(5) -0.0027(5)
Sn11 0.0384(6) 0.0309(5) 0.0473(6) 0.0016(4) 0.0043(5) -0.0060(5)
Sn12 0.0398(6) 0.0314(5) 0.0503(6) 0.0017(4) 0.0023(5) -0.0061(5)
C138 0.095(17) 0.079(14) 0.094(15) 0.000(11) -0.016(12) -0.028(13)
Cl3 0.099(5) 0.174(6) 0.084(4) -0.001(4) 0.012(3) -0.069(5)
Cl4 0.141(7) 0.152(7) 0.130(6) -0.028(5) -0.048(5) 0.055(5)
C139 0.064(19) 0.062(17) 0.70(10) 0.04(3) -0.06(3) -0.012(15)
Cl5 0.310(15) 0.153(8) 0.159(8) -0.036(6) 0.084(9) -0.036(9)
Cl6 0.214(13) 0.51(3) 0.132(8) 0.031(11) -0.037(7) -0.162(15)
C140 0.47(6) 0.058(15) 0.31(4) 0.01(2) 0.25(4) -0.05(3)
Cl7 0.76(4) 0.150(9) 0.215(12) -0.004(8) 0.252(19) 0.031(15)
Cl8 0.184(9) 0.137(7) 0.247(11) -0.052(7) -0.069(8) 0.012(6)
C141 0.48(7) 0.073(17) 0.10(2) 0.024(14) 0.08(3) 0.07(3)
Cl9 0.42(2) 0.210(12) 0.174(10) -0.023(8) 0.067(12) -0.085(13)
Cl10 0.295(16) 0.173(9) 0.221(11) 0.059(8) -0.076(10) -0.030(10)
C142 0.094(16) 0.071(12) 0.070(13) 0.004(9) 0.011(11) -0.010(11)
Cl11 0.164(7) 0.121(5) 0.147(6) 0.030(4) -0.021(5) -0.054(5)
Cl12 0.125(6) 0.109(5) 0.126(5) -0.021(4) 0.016(4) -0.004(4)
C137 0.039(9) 0.077(12) 0.070(11) 0.005(9) 0.008(8) -0.015(9)
Cl1 0.054(3) 0.057(2) 0.067(3) 0.0078(19) 0.004(2) -0.015(2)
Cl2A 0.072(5) 0.199(10) 0.077(5) -0.045(6) 0.006(4) -0.023(6)
Cl2B 0.072(5) 0.199(10) 0.077(5) -0.045(6) 0.006(4) -0.023(6)

loop_
_atom_type_symbol
_atom_type_description
_atom_type_scat_dispersion_real
_atom_type_scat_dispersion_imag
_atom_type_scat_source
C C 0.0033 0.0016 'International Tables Vol C Tables 4.2.6.8 and 6.1.1.4'
H H 0.0000 0.0000 'International Tables Vol C Tables 4.2.6.8 and 6.1.1.4'
N N 0.0061 0.0033 'International Tables Vol C Tables 4.2.6.8 and 6.1.1.4'
O O 0.0106 0.0060 'International Tables Vol C Tables 4.2.6.8 and 6.1.1.4'
S S 0.1246 0.1234 'International Tables Vol C Tables 4.2.6.8 and 6.1.1.4'
Sn Sn -0.6537 1.4246 'International Tables Vol C Tables 4.2.6.8 and 6.1.1.4'
Cl Cl 0.1484 0.1585 'International Tables Vol C Tables 4.2.6.8 and 6.1.1.4'

loop_
_geom_angle_atom_site_label_1
_geom_angle_atom_site_label_2
_geom_angle_atom_site_label_3
_geom_angle
C2 C1 C4 114.2(14)
C2 C1 C3 110.1(13)
C4 C1 C3 111.6(14)
C2 C1 Sn1 106.7(11)
C4 C1 Sn1 106.6(9)
C3 C1 Sn1 107.1(9)
C1 C2 H2A 109.5
C1 C2 H2B 109.5
H2A C2 H2B 109.5
C1 C2 H2C 109.5
H2A C2 H2C 109.5
H2B C2 H2C 109.5
C1 C3 H3A 109.5
C1 C3 H3B 109.5
H3A C3 H3B 109.5
C1 C3 H3C 109.5
H3A C3 H3C 109.5
H3B C3 H3C 109.5
C5 C4 C1 121.8(12)
C5 C4 H4A 106.9
C1 C4 H4A 106.9
C5 C4 H4B 106.9
C1 C4 H4B 106.9
H4A C4 H4B 106.7
N1 C5 C6 126.2(14)
N1 C5 C4 113.5(14)
C6 C5 C4 120.2(13)
C5 C6 H6A 109.5
C5 C6 H6B 109.5
H6A C6 H6B 109.5
C5 C6 H6C 109.5
H6A C6 H6C 109.5
H6B C6 H6C 109.5
O1 C7 N2 125.9(14)
O1 C7 C8 121.8(14)
N2 C7 C8 112.2(13)
C14 C8 C13 111.6(15)
C14 C8 C9 112.0(16)
C13 C8 C9 107.0(16)
C14 C8 C7 108.1(15)
C13 C8 C7 114.2(12)
C9 C8 C7 103.7(13)
C10 C9 C8 108.6(18)
C10 C9 H9A 110.0
C8 C9 H9A 110.0
C10 C9 H9B 110.0
C8 C9 H9B 110.0
H9A C9 H9B 108.4
C11 C10 C9 109(2)
C11 C10 C15 109(3)
C9 C10 C15 106(2)
C11 C10 H10 111.2
C9 C10 H10 111.2
C15 C10 H10 111.2
C10 C11 C12 115(2)
C10 C11 H11A 108.5
C12 C11 H11A 108.5
C10 C11 H11B 108.5
C12 C11 H11B 108.5
H11A C11 H11B 107.5
C16 C12 C11 118(2)
C16 C12 C13 103.9(19)
C11 C12 C13 106.5(17)
C16 C12 H12 109.3
C11 C12 H12 109.3
C13 C12 H12 109.3
C8 C13 C12 107.7(13)
C8 C13 H13Q 110.2
C12 C13 H13Q 110.2
C8 C13 H13R 110.2
C12 C13 H13R 110.2
H13Q C13 H13R 108.5
C8 C14 C17 109.1(19)
C8 C14 H14S 109.9
C17 C14 H14S 109.9
C8 C14 H14T 109.9
C17 C14 H14T 109.9
H14S C14 H14T 108.3
C10 C15 C17 110.3(19)
C10 C15 H15A 109.6
C17 C15 H15A 109.6
C10 C15 H15B 109.6
C17 C15 H15B 109.6
H15A C15 H15B 108.1
C12 C16 C17 111(2)
C12 C16 H16A 109.5
C17 C16 H16A 109.5
C12 C16 H16B 109.5
C17 C16 H16B 109.5
H16A C16 H16B 108.1
C16 C17 C14 107.5(18)
C16 C17 C15 113(3)
C14 C17 C15 105(2)
C16 C17 H17 110.6
C14 C17 H17 110.6
C15 C17 H17 110.6
C21 C18 C20 114.2(14)
C21 C18 C19 109.8(13)
C20 C18 C19 113.6(14)
C21 C18 Sn2 105.7(11)
C20 C18 Sn2 105.8(10)
C19 C18 Sn2 107.2(11)
C18 C19 H19A 109.5
C18 C19 H19B 109.5
H19A C19 H19B 109.5
C18 C19 H19C 109.5
H19A C19 H19C 109.5
H19B C19 H19C 109.5
C18 C20 H20A 109.5
C18 C20 H20B 109.5
H20A C20 H20B 109.5
C18 C20 H20C 109.5
H20A C20 H20C 109.5
H20B C20 H20C 109.5
C22 C21 C18 115.3(14)
C22 C21 H21A 108.4
C18 C21 H21A 108.4
C22 C21 H21B 108.4
C18 C21 H21B 108.4
H21A C21 H21B 107.5
N3 C22 C21 116.1(14)
N3 C22 C23 127.2(15)
C21 C22 C23 116.6(14)
C22 C23 H23A 109.5
C22 C23 H23B 109.5
H23A C23 H23B 109.5
C22 C23 H23C 109.5
H23A C23 H23C 109.5
H23B C23 H23C 109.5
O2 C24 N4 121.3(15)
O2 C24 C25 127.4(14)
N4 C24 C25 111.3(14)
C24 C25 C26A 117.7(12)
C24 C25 C31B 117.8(17)
C26A C25 C31B 124.6(18)
C24 C25 C31A 99.0(13)
C26A C25 C31A 114.2(17)
C31B C25 C31A 56.6(19)
C24 C25 C30B 117.6(15)
C26A C25 C30B 45.8(17)
C31B C25 C30B 105(2)
C31A C25 C30B 143.1(18)
C24 C25 C30A 103.9(12)
C26A C25 C30A 113.1(18)
C31B C25 C30A 51.7(18)
C31A C25 C30A 107.5(17)
C30B C25 C30A 69(2)
C24 C25 C26B 112.3(15)
C26A C25 C26B 52(2)
C31B C25 C26B 106(2)
C31A C25 C26B 65(2)
C30B C25 C26B 95(2)
C30A C25 C26B 143.8(18)
C25 C26A C27A 101.7(18)
C25 C26A H26A 111.4
C27A C26A H26A 111.4
C25 C26A H26B 111.4
C27A C26A H26B 111.4
H26A C26A H26B 109.3
C32A C27A C28A 112(2)
C32A C27A C26A 113(2)
C28A C27A C26A 112(2)
C32A C27A H27A 106.3
C28A C27A H27A 106.3
C26A C27A H27A 106.3
C29A C28A C27A 109(2)
C29A C28A H28A 109.8
C27A C28A H28A 109.8
C29A C28A H28B 109.8
C27A C28A H28B 109.8
H28A C28A H28B 108.3
C33A C29A C28A 107(2)
C33A C29A C30A 106(2)
C28A C29A C30A 110(2)
C33A C29A H29A 111.2
C28A C29A H29A 111.2
C30A C29A H29A 111.2
C29A C30A C25 109.3(16)
C29A C30A H30A 109.8
C25 C30A H30A 109.8
C29A C30A H30B 109.8
C25 C30A H30B 109.8
H30A C30A H30B 108.3
C34A C31A C25 108.0(16)
C34A C31A H31A 110.1
C25 C31A H31A 110.1
C34A C31A H31B 110.1
C25 C31A H31B 110.1
H31A C31A H31B 108.4
C34A C32A C27A 106(2)
C34A C32A H32A 110.6
C27A C32A H32A 110.6
C34A C32A H32B 110.6
C27A C32A H32B 110.6
H32A C32A H32B 108.8
C29A C33A C34A 112(2)
C29A C33A H33A 109.1
C34A C33A H33A 109.1
C29A C33A H33B 109.1
C34A C33A H33B 109.1
H33A C33A H33B 107.9
C33A C34A C32A 113(2)
C33A C34A C31A 107(2)
C32A C34A C31A 108(2)
C33A C34A H34A 109.6
C32A C34A H34A 109.6
C31A C34A H34A 109.6
C27B C26B C25 123(3)
C27B C26B H261 106.7
C25 C26B H261 106.7
C27B C26B H262 106.7
C25 C26B H262 106.7
H261 C26B H262 106.6
C33B C27B C32B 108(3)
C33B C27B C26B 107(3)
C32B C27B C26B 108(3)
C33B C27B H27B 111.3
C32B C27B H27B 111.3
C26B C27B H27B 111.3
C33B C28B C29B 115(3)
C33B C28B C30B 112(3)
C29B C28B C30B 103(3)
C33B C28B H281 108.9
C29B C28B H281 108.9
C30B C28B H281 108.9
C34B C29B C28B 108(4)
C34B C29B H292 110.1
C28B C29B H292 110.1
C34B C29B H293 110.1
C28B C29B H293 110.1
H292 C29B H293 108.4
C28B C30B C25 118(3)
C28B C30B H301 107.9
C25 C30B H301 107.9
C28B C30B H302 107.9
C25 C30B H302 107.9
H301 C30B H302 107.2
C25 C31B C34B 112(3)
C25 C31B H311 109.2
C34B C31B H311 109.2
C25 C31B H312 109.2
C34B C31B H312 109.2
H311 C31B H312 107.9
C34B C32B C27B 109(3)
C34B C32B H321 109.8
C27B C32B H321 109.8
C34B C32B H322 109.8
C27B C32B H322 109.8
H321 C32B H322 108.3
C27B C33B C28B 105(3)
C27B C33B H331 110.7
C28B C33B H331 110.7
C27B C33B H332 110.7
C28B C33B H332 110.7
H331 C33B H332 108.8
C29B C34B C32B 112(4)
C29B C34B C31B 109(4)
C32B C34B C31B 112(3)
C29B C34B H341 107.7
C32B C34B H341 107.7
C31B C34B H341 107.7
C38 C35 C36 110.7(13)
C38 C35 C37 112.6(12)
C36 C35 C37 110.0(13)
C38 C35 Sn5 109.0(11)
C36 C35 Sn5 106.8(10)
C37 C35 Sn5 107.6(10)
C35 C36 H36A 109.5
C35 C36 H36B 109.5
H36A C36 H36B 109.5
C35 C36 H36C 109.5
H36A C36 H36C 109.5
H36B C36 H36C 109.5
C35 C37 H37A 109.5
C35 C37 H37B 109.5
H37A C37 H37B 109.5
C35 C37 H37C 109.5
H37A C37 H37C 109.5
H37B C37 H37C 109.5
C35 C38 C39 113.6(15)
C35 C38 H38A 108.8
C39 C38 H38A 108.8
C35 C38 H38B 108.8
C39 C38 H38B 108.8
H38A C38 H38B 107.7
N5 C39 C38 115.7(15)
N5 C39 C40 125.6(18)
C38 C39 C40 118.7(18)
C39 C40 H40A 109.5
C39 C40 H40B 109.5
H40A C40 H40B 109.5
C39 C40 H40C 109.5
H40A C40 H40C 109.5
H40B C40 H40C 109.5
O3 C41 N6 121.3(17)
O3 C41 C42 123.3(16)
N6 C41 C42 115.4(17)
C41 C42 C47 108.3(16)
C41 C42 C43 105.1(19)
C47 C42 C43 107.9(15)
C41 C42 C50 114.3(15)
C47 C42 C50 107.2(19)
C43 C42 C50 114(2)
C42 C43 C44 108(2)
C42 C43 H43A 110.2
C44 C43 H43A 110.2
C42 C43 H43B 110.2
C44 C43 H43B 110.2
H43A C43 H43B 108.5
C48 C44 C45 110(3)
C48 C44 C43 111(2)
C45 C44 C43 107(2)
C48 C44 H44 109.7
C45 C44 H44 109.7
C43 C44 H44 109.7
C46 C45 C44 108.6(19)
C46 C45 H45A 110.0
C44 C45 H45A 110.0
C46 C45 H45B 110.0
C44 C45 H45B 110.0
H45A C45 H45B 108.4
C45 C46 C49 112(2)
C45 C46 C47 109.2(19)
C49 C46 C47 107.8(16)
C45 C46 H46 109.1
C49 C46 H46 109.1
C47 C46 H46 109.1
C42 C47 C46 109.2(15)
C42 C47 H47A 109.8
C46 C47 H47A 109.8
C42 C47 H47B 109.8
C46 C47 H47B 109.8
H47A C47 H47B 108.3
C51 C48 C44 111(2)
C51 C48 H48A 109.5
C44 C48 H48A 109.5
C51 C48 H48B 109.5
C44 C48 H48B 109.5
H48A C48 H48B 108.1
C51 C49 C46 111(3)
C51 C49 H49A 109.5
C46 C49 H49A 109.5
C51 C49 H49B 109.5
C46 C49 H49B 109.5
H49A C49 H49B 108.1
C42 C50 C51 107.9(19)
C42 C50 H50A 110.1
C51 C50 H50A 110.1
C42 C50 H50B 110.1
C51 C50 H50B 110.1
H50A C50 H50B 108.4
C49 C51 C48 115(3)
C49 C51 C50 110(2)
C48 C51 C50 104(3)
C49 C51 H51 109.2
C48 C51 H51 109.2
C50 C51 H51 109.2
C53 C52 C54 114.7(13)
C53 C52 C55 112.2(14)
C54 C52 C55 111.1(12)
C53 C52 Sn6 108.3(10)
C54 C52 Sn6 106.5(10)
C55 C52 Sn6 103.1(9)
C52 C53 H53A 109.5
C52 C53 H53B 109.5
H53A C53 H53B 109.5
C52 C53 H53C 109.5
H53A C53 H53C 109.5
H53B C53 H53C 109.5
C52 C54 H54A 109.5
C52 C54 H54B 109.5
H54A C54 H54B 109.5
C52 C54 H54C 109.5
H54A C54 H54C 109.5
H54B C54 H54C 109.5
C56 C55 C52 119.5(13)
C56 C55 H55A 107.5
C52 C55 H55A 107.5
C56 C55 H55B 107.5
C52 C55 H55B 107.5
H55A C55 H55B 107.0
N7 C56 C55 114.7(13)
N7 C56 C57 123.9(15)
C55 C56 C57 121.1(13)
C56 C57 H57A 109.5
C56 C57 H57B 109.5
H57A C57 H57B 109.5
C56 C57 H57C 109.5
H57A C57 H57C 109.5
H57B C57 H57C 109.5
O4 C58 N8 127.2(15)
O4 C58 C59 121.4(14)
N8 C58 C59 111.4(14)
C64 C59 C65 109.5(13)
C64 C59 C60 108.1(13)
C65 C59 C60 106.6(12)
C64 C59 C58 116.5(12)
C65 C59 C58 107.6(12)
C60 C59 C58 108.2(13)
C61 C60 C59 113.0(16)
C61 C60 H60A 109.0
C59 C60 H60A 109.0
C61 C60 H60B 109.0
C59 C60 H60B 109.0
H60A C60 H60B 107.8
C60 C61 C62 105.0(16)
C60 C61 C66 109.0(16)
C62 C61 C66 109.7(15)
C60 C61 H61 110.9
C62 C61 H61 111.0
C66 C61 H61 111.0
C63 C62 C61 111.8(15)
C63 C62 H62A 109.3
C61 C62 H62A 109.3
C63 C62 H62B 109.3
C61 C62 H62B 109.3
H62A C62 H62B 107.9
C67 C63 C62 109.3(15)
C67 C63 C64 107.7(14)
C62 C63 C64 107.4(16)
C67 C63 H63 110.7
C62 C63 H63 110.7
C64 C63 H63 110.7
C59 C64 C63 111.5(13)
C59 C64 H64A 109.3
C63 C64 H64A 109.3
C59 C64 H64B 109.3
C63 C64 H64B 109.3
H64A C64 H64B 108.0
C59 C65 C68 111.1(14)
C59 C65 H65A 109.4
C68 C65 H65A 109.4
C59 C65 H65B 109.4
C68 C65 H65B 109.4
H65A C65 H65B 108.0
C68 C66 C61 111.2(16)
C68 C66 H66A 109.4
C61 C66 H66A 109.4
C68 C66 H66B 109.4
C61 C66 H66B 109.4
H66A C66 H66B 108.0
C63 C67 C68 113.0(15)
C63 C67 H67A 109.0
C68 C67 H67A 109.0
C63 C67 H67B 109.0
C68 C67 H67B 109.0
H67A C67 H67B 107.8
C66 C68 C67 111.4(16)
C66 C68 C65 109.9(15)
C67 C68 C65 104.5(13)
C66 C68 H68 110.3
C67 C68 H68 110.3
C65 C68 H68 110.3
C70 C69 C71 109.1(13)
C70 C69 C72 112.8(12)
C71 C69 C72 109.0(13)
C70 C69 Sn7 106.5(10)
C71 C69 Sn7 110.5(10)
C72 C69 Sn7 108.9(9)
C69 C70 H70A 109.5
C69 C70 H70B 109.5
H70A C70 H70B 109.5
C69 C70 H70C 109.5
H70A C70 H70C 109.5
H70B C70 H70C 109.5
C69 C71 H71A 109.5
C69 C71 H71B 109.5
H71A C71 H71B 109.5
C69 C71 H71C 109.5
H71A C71 H71C 109.5
H71B C71 H71C 109.5
C73 C72 C69 118.8(11)
C73 C72 H72A 107.6
C69 C72 H72A 107.6
C73 C72 H72B 107.6
C69 C72 H72B 107.6
H72A C72 H72B 107.1
N9 C73 C74 125.6(13)
N9 C73 C72 117.1(12)
C74 C73 C72 117.3(11)
C73 C74 H74A 109.5
C73 C74 H74B 109.5
H74A C74 H74B 109.5
C73 C74 H74C 109.5
H74A C74 H74C 109.5
H74B C74 H74C 109.5
O5 C75 N10 118.1(13)
O5 C75 C76 122.1(14)
N10 C75 C76 119.7(12)
C75 C76 C77 113.1(13)
C75 C76 C82 108.2(11)
C77 C76 C82 110.5(13)
C75 C76 C81 108.0(11)
C77 C76 C81 109.5(12)
C82 C76 C81 107.2(14)
C76 C77 C78 109.9(13)
C76 C77 H77A 109.7
C78 C77 H77A 109.7
C76 C77 H77B 109.7
C78 C77 H77B 109.7
H77A C77 H77B 108.2
C83 C78 C77 109.7(13)
C83 C78 C79 110.3(15)
C77 C78 C79 105.9(12)
C83 C78 H78 110.3
C77 C78 H78 110.3
C79 C78 H78 110.3
C80 C79 C78 109.6(13)
C80 C79 H79A 109.8
C78 C79 H79A 109.8
C80 C79 H79B 109.8
C78 C79 H79B 109.8
H79A C79 H79B 108.2
C79 C80 C81 110.2(16)
C79 C80 C84 108.6(16)
C81 C80 C84 109.9(14)
C79 C80 H80 109.4
C81 C80 H80 109.4
C84 C80 H80 109.4
C80 C81 C76 109.4(13)
C80 C81 H81A 109.8
C76 C81 H81A 109.8
C80 C81 H81B 109.8
C76 C81 H81B 109.8
H81A C81 H81B 108.2
C76 C82 C85 108.0(12)
C76 C82 H82A 110.1
C85 C82 H82A 110.1
C76 C82 H82B 110.1
C85 C82 H82B 110.1
H82A C82 H82B 108.4
C85 C83 C78 110.9(14)
C85 C83 H83A 109.5
C78 C83 H83A 109.5
C85 C83 H83B 109.5
C78 C83 H83B 109.5
H83A C83 H83B 108.0
C85 C84 C80 111.0(16)
C85 C84 H84A 109.4
C80 C84 H84A 109.4
C85 C84 H84B 109.4
C80 C84 H84B 109.4
H84A C84 H84B 108.0
C83 C85 C84 108.7(15)
C83 C85 C82 114.5(17)
C84 C85 C82 106.3(18)
C83 C85 H85 109.1
C84 C85 H85 109.1
C82 C85 H85 109.1
C87 C86 C89 113.6(13)
C87 C86 C88 109.4(12)
C89 C86 C88 110.6(12)
C87 C86 Sn8 110.5(10)
C89 C86 Sn8 106.9(10)
C88 C86 Sn8 105.5(9)
C86 C87 H87A 109.5
C86 C87 H87B 109.5
H87A C87 H87B 109.5
C86 C87 H87C 109.5
H87A C87 H87C 109.5
H87B C87 H87C 109.5
C86 C88 H88A 109.5
C86 C88 H88B 109.5
H88A C88 H88B 109.5
C86 C88 H88C 109.5
H88A C88 H88C 109.5
H88B C88 H88C 109.5
C90 C89 C86 116.0(13)
C90 C89 H89A 108.3
C86 C89 H89A 108.3
C90 C89 H89B 108.3
C86 C89 H89B 108.3
H89A C89 H89B 107.4
N11 C90 C89 116.4(14)
N11 C90 C91 129.6(14)
C89 C90 C91 114.0(13)
C90 C91 H91A 109.5
C90 C91 H91B 109.5
H91A C91 H91B 109.5
C90 C91 H91C 109.5
H91A C91 H91C 109.5
H91B C91 H91C 109.5
O6 C92 N12 120.1(13)
O6 C92 C93 120.7(15)
N12 C92 C93 119.2(14)
C99 C93 C98 101(2)
C99 C93 C94 111.7(17)
C98 C93 C94 105.1(18)
C99 C93 C92 115.9(16)
C98 C93 C92 106.6(17)
C94 C93 C92 114.8(16)
C93 C94 C95 114.1(16)
C93 C94 H94A 108.7
C95 C94 H94A 108.7
C93 C94 H94B 108.7
C95 C94 H94B 108.7
H94A C94 H94B 107.6
C96 C95 C100 114(2)
C96 C95 C94 97.9(16)
C100 C95 C94 101.7(16)
C96 C95 H95 114.0
C100 C95 H95 114.0
C94 C95 H95 114.0
C95 C96 C97 117(2)
C95 C96 H96A 108.1
C97 C96 H96A 108.1
C95 C96 H96B 108.1
C97 C96 H96B 108.1
H96A C96 H96B 107.3
C101 C97 C96 114(2)
C101 C97 C98 103.1(19)
C96 C97 C98 105.4(18)
C101 C97 H97 111.3
C96 C97 H97 111.3
C98 C97 H97 111.3
C93 C98 C97 113.5(19)
C93 C98 H98A 108.9
C97 C98 H98A 108.9
C93 C98 H98B 108.9
C97 C98 H98B 108.9
H98A C98 H98B 107.7
C93 C99 C102 118.1(17)
C93 C99 H99A 107.8
C102 C99 H99A 107.8
C93 C99 H99B 107.8
C102 C99 H99B 107.8
H99A C99 H99B 107.1
C102 C100 C95 119(2)
C102 C100 H10A 107.7
C95 C100 H10A 107.7
C102 C100 H10B 107.7
C95 C100 H10B 107.7
H10A C100 H10B 107.1
C97 C101 C102 112.9(18)
C97 C101 H10X 109.0
C102 C101 H10X 109.0
C97 C101 H10Y 109.0
C102 C101 H10Y 109.0
H10X C101 H10Y 107.8
C100 C102 C101 116(2)
C100 C102 C99 102.5(17)
C101 C102 C99 96.4(16)
C100 C102 H102 113.4
C101 C102 H102 113.4
C99 C102 H102 113.4
C104 C103 C106 110.7(11)
C104 C103 C105 108.8(11)
C106 C103 C105 111.9(13)
C104 C103 Sn11 110.8(9)
C106 C103 Sn11 108.6(8)
C105 C103 Sn11 105.9(9)
C103 C104 H10C 109.5
C103 C104 H10D 109.5
H10C C104 H10D 109.5
C103 C104 H10E 109.5
H10C C104 H10E 109.5
H10D C104 H10E 109.5
C103 C105 H10F 109.5
C103 C105 H10G 109.5
H10F C105 H10G 109.5
C103 C105 H10H 109.5
H10F C105 H10H 109.5
H10G C105 H10H 109.5
C107 C106 C103 115.2(11)
C107 C106 H10I 108.5
C103 C106 H10I 108.5
C107 C106 H10J 108.5
C103 C106 H10J 108.5
H10I C106 H10J 107.5
N13 C107 C108 126.4(13)
N13 C107 C106 115.2(13)
C108 C107 C106 118.3(13)
C107 C108 H10K 109.5
C107 C108 H10L 109.5
H10K C108 H10L 109.5
C107 C108 H10M 109.5
H10K C108 H10M 109.5
H10L C108 H10M 109.5
O7 C109 N14 121.2(14)
O7 C109 C110 123.5(14)
N14 C109 C110 114.9(15)
C111 C110 C109 113.7(15)
C111 C110 C115 106.2(19)
C109 C110 C115 108.5(15)
C111 C110 C116 108.9(19)
C109 C110 C116 114.3(15)
C115 C110 C116 104.5(17)
C110 C111 C112 116.6(17)
C110 C111 H11C 108.1
C112 C111 H11C 108.1
C110 C111 H11D 108.1
C112 C111 H11D 108.1
H11C C111 H11D 107.3
C111 C112 C117 103(2)
C111 C112 C113 104(2)
C117 C112 C113 109(2)
C111 C112 H112 113.0
C117 C112 H112 113.0
C113 C112 H112 113.0
C114 C113 C112 106(2)
C114 C113 H11E 110.6
C112 C113 H11E 110.6
C114 C113 H11F 110.6
C112 C113 H11F 110.6
H11E C113 H11F 108.7
C113 C114 C118 116(2)
C113 C114 C115 112(2)
C118 C114 C115 112.3(19)
C113 C114 H114 105.2
C118 C114 H114 105.2
C115 C114 H114 105.2
C114 C115 C110 110.2(19)
C114 C115 H11G 109.6
C110 C115 H11G 109.6
C114 C115 H11H 109.6
C110 C115 H11H 109.6
H11G C115 H11H 108.1
C119 C116 C110 112.8(19)
C119 C116 H11I 109.0
C110 C116 H11I 109.0
C119 C116 H11J 109.0
C110 C116 H11J 109.0
H11I C116 H11J 107.8
C119 C117 C112 113(2)
C119 C117 H11K 108.9
C112 C117 H11K 108.9
C119 C117 H11L 108.9
C112 C117 H11L 108.9
H11K C117 H11L 107.7
C114 C118 C119 108(2)
C114 C118 H11M 110.0
C119 C118 H11M 110.0
C114 C118 H11N 110.0
C119 C118 H11N 110.0
H11M C118 H11N 108.4
C117 C119 C116 108.3(19)
C117 C119 C118 105(2)
C116 C119 C118 110.0(19)
C117 C119 H119 110.9
C116 C119 H119 110.9
C118 C119 H119 110.9
C122 C120 C123 110.7(13)
C122 C120 C121 113.3(12)
C123 C120 C121 111.7(12)
C122 C120 Sn12 104.1(9)
C123 C120 Sn12 107.3(9)
C121 C120 Sn12 109.3(10)
C120 C121 H12A 109.5
C120 C121 H12B 109.5
H12A C121 H12B 109.5
C120 C121 H12C 109.5
H12A C121 H12C 109.5
H12B C121 H12C 109.5
C120 C122 H12D 109.5
C120 C122 H12E 109.5
H12D C122 H12E 109.5
C120 C122 H12F 109.5
H12D C122 H12F 109.5
H12E C122 H12F 109.5
C120 C123 C124 118.8(12)
C120 C123 H12G 107.6
C124 C123 H12G 107.6
C120 C123 H12H 107.6
C124 C123 H12H 107.6
H12G C123 H12H 107.1
N15 C124 C125 127.7(14)
N15 C124 C123 113.0(13)
C125 C124 C123 119.2(12)
C124 C125 H12I 109.5
C124 C125 H12J 109.5
H12I C125 H12J 109.5
C124 C125 H12K 109.5
H12I C125 H12K 109.5
H12J C125 H12K 109.5
O8 C126 N16 124.7(13)
O8 C126 C127 120.8(12)
N16 C126 C127 114.5(12)
C128 C127 C133 109.3(12)
C128 C127 C132 108.4(11)
C133 C127 C132 111.4(11)
C128 C127 C126 107.1(11)
C133 C127 C126 112.5(10)
C132 C127 C126 108.0(12)
C127 C128 C129 109.0(12)
C127 C128 H12L 109.9
C129 C128 H12L 109.9
C127 C128 H12M 109.9
C129 C128 H12M 109.9
H12L C128 H12M 108.3
C130 C129 C134 110.6(14)
C130 C129 C128 109.8(16)
C134 C129 C128 107.6(13)
C130 C129 H129 109.6
C134 C129 H129 109.6
C128 C129 H129 109.6
C129 C130 C131 109.2(13)
C129 C130 H13X 109.8
C131 C130 H13X 109.8
C129 C130 H13Y 109.8
C131 C130 H13Y 109.8
H13X C130 H13Y 108.3
C130 C131 C135 111.5(14)
C130 C131 C132 108.2(12)
C135 C131 C132 108.2(11)
C130 C131 H139 109.7
C135 C131 H139 109.7
C132 C131 H139 109.7
C127 C132 C131 108.5(13)
C127 C132 H13C 110.0
C131 C132 H13C 110.0
C127 C132 H13D 110.0
C131 C132 H13D 110.0
H13C C132 H13D 108.4
C127 C133 C136 108.8(11)
C127 C133 H13E 109.9
C136 C133 H13E 109.9
C127 C133 H13F 109.9
C136 C133 H13F 109.9
H13E C133 H13F 108.3
C136 C134 C129 111.6(14)
C136 C134 H13G 109.3
C129 C134 H13G 109.3
C136 C134 H13H 109.3
C129 C134 H13H 109.3
H13G C134 H13H 108.0
C136 C135 C131 110.0(13)
C136 C135 H13I 109.7
C131 C135 H13I 109.7
C136 C135 H131 109.7
C131 C135 H131 109.7
H13I C135 H131 108.2
C134 C136 C135 111.4(13)
C134 C136 C133 109.8(12)
C135 C136 C133 107.2(13)
C134 C136 H13Z 109.5
C135 C136 H13Z 109.5
C133 C136 H13Z 109.5
C5 N1 N2 121.2(13)
C5 N1 Sn1 118.4(10)
N2 N1 Sn1 120.5(8)
C7 N2 N1 115.5(12)
C22 N3 N4 120.4(13)
C22 N3 Sn2 114.3(10)
N4 N3 Sn2 125.2(9)
N3 N4 C24 116.8(13)
C39 N5 N6 120.2(14)
C39 N5 Sn5 113.3(12)
N6 N5 Sn5 126.5(9)
C41 N6 N5 117.2(14)
C56 N7 N8 122.2(13)
C56 N7 Sn6 114.5(11)
N8 N7 Sn6 122.4(9)
C58 N8 N7 113.5(13)
C73 N9 N10 121.8(12)
C73 N9 Sn7 114.9(10)
N10 N9 Sn7 123.4(8)
C75 N10 N9 119.8(11)
C90 N11 N12 118.1(13)
C90 N11 Sn8 114.2(10)
N12 N11 Sn8 127.4(9)
C92 N12 N11 119.8(11)
C107 N13 N14 121.6(12)
C107 N13 Sn11 112.5(9)
N14 N13 Sn11 125.8(8)
C109 N14 N13 118.6(12)
C124 N15 N16 116.4(12)
C124 N15 Sn12 115.1(10)
N16 N15 Sn12 128.5(9)
C126 N16 N15 117.0(11)
Sn2 S1 Sn1 83.32(11)
Sn2 S1 Sn3 82.88(10)
Sn1 S1 Sn3 84.29(12)
Sn2 S2 Sn1 87.15(11)
Sn3 S3 Sn1 95.66(15)
Sn2 S4 Sn3 94.50(12)
Sn3 S5 Sn4 88.43(13)
Sn4 S6 Sn3 89.05(14)
Sn6 S7 Sn5 83.81(11)
Sn6 S7 Sn4 84.37(12)
Sn5 S7 Sn4 83.78(10)
Sn5 S8 Sn6 87.98(12)
Sn5 S9 Sn4 94.03(12)
Sn6 S10 Sn4 94.08(15)
Sn8 S11 Sn7 83.94(12)
Sn8 S11 Sn9 84.49(11)
Sn7 S11 Sn9 84.61(10)
Sn8 S12 Sn7 89.11(14)
Sn7 S13 Sn9 93.07(12)
Sn8 S14 Sn9 92.83(13)
Sn10 S15 Sn9 87.93(12)
Sn10 S16 Sn9 88.77(12)
Sn12 S17 Sn11 85.71(11)
Sn11 S18 Sn12 84.99(12)
Sn10 S19 Sn11 100.95(14)
Sn10 S20 Sn12 96.04(13)
C1 Sn1 N1 77.6(5)
C1 Sn1 S3 129.1(5)
N1 Sn1 S3 83.8(3)
C1 Sn1 S2 112.6(4)
N1 Sn1 S2 89.4(3)
S3 Sn1 S2 114.09(13)
C1 Sn1 S1 106.6(4)
N1 Sn1 S1 174.0(3)
S3 Sn1 S1 90.15(13)
S2 Sn1 S1 92.89(13)
C18 Sn2 N3 73.8(6)
C18 Sn2 S4 123.2(4)
N3 Sn2 S4 87.3(3)
C18 Sn2 S2 120.2(4)
N3 Sn2 S2 83.9(3)
S4 Sn2 S2 109.87(14)
C18 Sn2 S1 107.3(5)
N3 Sn2 S1 177.8(3)
S4 Sn2 S1 93.63(12)
S2 Sn2 S1 93.84(13)
S5 Sn3 S4 118.95(14)
S5 Sn3 S3 124.58(13)
S4 Sn3 S3 114.20(13)
S5 Sn3 S6 91.59(13)
S4 Sn3 S6 99.02(13)
S3 Sn3 S6 94.79(14)
S5 Sn3 S1 85.80(12)
S4 Sn3 S1 85.90(12)
S3 Sn3 S1 83.30(13)
S6 Sn3 S1 175.07(13)
S6 Sn4 S9 126.19(15)
S6 Sn4 S10 118.80(14)
S9 Sn4 S10 113.42(13)
S6 Sn4 S5 90.92(13)
S9 Sn4 S5 92.78(12)
S10 Sn4 S5 99.38(14)
S6 Sn4 S7 86.18(13)
S9 Sn4 S7 85.48(12)
S10 Sn4 S7 85.81(13)
S5 Sn4 S7 174.80(13)
C35 Sn5 N5 73.2(5)
C35 Sn5 S9 121.2(4)
N5 Sn5 S9 84.6(3)
C35 Sn5 S8 118.1(4)
N5 Sn5 S8 87.8(3)
S9 Sn5 S8 114.44(14)
C35 Sn5 S7 110.0(4)
N5 Sn5 S7 176.1(3)
S9 Sn5 S7 91.72(12)
S8 Sn5 S7 92.55(12)
C52 Sn6 N7 75.5(5)
C52 Sn6 S10 129.1(4)
N7 Sn6 S10 86.6(3)
C52 Sn6 S8 114.7(4)
N7 Sn6 S8 86.7(3)
S10 Sn6 S8 111.19(13)
C52 Sn6 S7 106.4(4)
N7 Sn6 S7 178.0(3)
S10 Sn6 S7 92.20(13)
S8 Sn6 S7 92.38(12)
C69 Sn7 N9 78.9(5)
C69 Sn7 S13 125.2(4)
N9 Sn7 S13 87.3(3)
C69 Sn7 S12 117.2(4)
N9 Sn7 S12 85.8(3)
S13 Sn7 S12 114.21(14)
C69 Sn7 S11 105.7(4)
N9 Sn7 S11 175.2(3)
S13 Sn7 S11 90.94(11)
S12 Sn7 S11 90.96(13)
C86 Sn8 N11 73.7(5)
C86 Sn8 S12 117.0(4)
N11 Sn8 S12 88.2(3)
C86 Sn8 S14 125.9(4)
N11 Sn8 S14 87.8(3)
S12 Sn8 S14 112.50(12)
C86 Sn8 S11 106.3(5)
N11 Sn8 S11 179.6(3)
S12 Sn8 S11 92.13(13)
S14 Sn8 S11 91.81(13)
S16 Sn9 S14 119.68(13)
S16 Sn9 S13 127.81(14)
S14 Sn9 S13 111.68(14)
S16 Sn9 S15 89.87(13)
S14 Sn9 S15 97.41(13)
S13 Sn9 S15 92.41(12)
S16 Sn9 S11 86.07(12)
S14 Sn9 S11 87.76(12)
S13 Sn9 S11 87.24(11)
S15 Sn9 S11 174.56(14)
S15 Sn10 S19 118.65(13)
S15 Sn10 S20 112.90(14)
S19 Sn10 S20 114.98(13)
S15 Sn10 S16 93.33(13)
S19 Sn10 S16 105.18(14)
S20 Sn10 S16 108.63(12)
C103 Sn11 S18 123.2(4)
C103 Sn11 S19 120.9(3)
S18 Sn11 S19 110.18(12)
C103 Sn11 N13 72.6(4)
S18 Sn11 N13 93.4(3)
S19 Sn11 N13 81.3(3)
C103 Sn11 S17 103.2(4)
S18 Sn11 S17 93.23(13)
S19 Sn11 S17 96.84(13)
N13 Sn11 S17 173.3(3)
C120 Sn12 S17 127.4(3)
C120 Sn12 N15 74.6(5)
S17 Sn12 N15 83.3(3)
C120 Sn12 S20 120.6(4)
S17 Sn12 S20 106.65(12)
N15 Sn12 S20 90.9(3)
C120 Sn12 S18 101.1(4)
S17 Sn12 S18 91.76(12)
N15 Sn12 S18 169.2(3)
S20 Sn12 S18 99.80(13)
Cl4 C138 Cl3 111.2(12)
Cl4 C138 H13K 109.4
Cl3 C138 H13K 109.4
Cl4 C138 H13L 109.4
Cl3 C138 H13L 109.4
H13K C138 H13L 108.0
Cl6 C139 Cl5 111.9(18)
Cl6 C139 H13M 109.2
Cl5 C139 H13M 109.2
Cl6 C139 H13N 109.2
Cl5 C139 H13N 109.2
H13M C139 H13N 107.9
Cl7 C140 Cl8 105(2)
Cl7 C140 H14C 110.8
Cl8 C140 H14C 110.8
Cl7 C140 H14D 110.8
Cl8 C140 H14D 110.8
H14C C140 H14D 108.8
Cl9 C141 Cl10 102.8(18)
Cl9 C141 H14E 111.2
Cl10 C141 H14E 111.2
Cl9 C141 H14F 111.2
Cl10 C141 H14F 111.2
H14E C141 H14F 109.1
Cl12 C142 Cl11 111.3(12)
Cl12 C142 H14G 109.4
Cl11 C142 H14G 109.4
Cl12 C142 H14H 109.4
Cl11 C142 H14H 109.4
H14G C142 H14H 108.0
Cl1 C137 Cl2B 119.4(11)
Cl1 C137 Cl2A 109.6(9)
Cl2B C137 Cl2A 53.9(10)
Cl1 C137 H13O 109.7
Cl2B C137 H13O 56.4
Cl2A C137 H13O 109.7
Cl1 C137 H13P 109.7
Cl2B C137 H13P 130.8
Cl2A C137 H13P 109.7
H13O C137 H13P 108.2
Cl1 C137 H13J 107.5
Cl2B C137 H13J 107.5
Cl2A C137 H13J 142.9
H13O C137 H13J 57.4
H13P C137 H13J 54.8
Cl1 C137 H136 107.5
Cl2B C137 H136 107.5
Cl2A C137 H136 60.1
H13O C137 H136 142.5
H13P C137 H136 53.7
H13J C137 H136 107.0
Cl13 C143 Cl14 111(3)
Cl16 C144 Cl15 110(3)
Cl18 C145 Cl17 109(2)

loop_
_geom_bond_atom_site_label_1
_geom_bond_atom_site_label_2
_geom_bond_distance
C1 C2 1.51(3)
C1 C4 1.55(2)
C1 C3 1.558(19)
C1 Sn1 2.193(13)
C2 H2A 0.9800
C2 H2B 0.9800
C2 H2C 0.9800
C3 H3A 0.9800
C3 H3B 0.9800
C3 H3C 0.9800
C4 C5 1.49(2)
C4 H4A 0.9900
C4 H4B 0.9900
C5 N1 1.254(16)
C5 C6 1.45(2)
C6 H6A 0.9800
C6 H6B 0.9800
C6 H6C 0.9800
C7 O1 1.213(17)
C7 N2 1.353(18)
C7 C8 1.61(2)
C8 C14 1.49(2)
C8 C13 1.53(2)
C8 C9 1.60(3)
C9 C10 1.56(3)
C9 H9A 0.9900
C9 H9B 0.9900
C10 C11 1.43(3)
C10 C15 1.60(4)
C10 H10 1.0000
C11 C12 1.49(3)
C11 H11A 0.9900
C11 H11B 0.9900
C12 C16 1.46(3)
C12 C13 1.60(2)
C12 H12 1.0000
C13 H13Q 0.9900
C13 H13R 0.9900
C14 C17 1.57(3)
C14 H14S 0.9900
C14 H14T 0.9900
C15 C17 1.61(4)
C15 H15A 0.9900
C15 H15B 0.9900
C16 C17 1.49(3)
C16 H16A 0.9900
C16 H16B 0.9900
C17 H17 1.0000
C18 C21 1.49(2)
C18 C20 1.53(2)
C18 C19 1.54(2)
C18 Sn2 2.217(17)
C19 H19A 0.9800
C19 H19B 0.9800
C19 H19C 0.9800
C20 H20A 0.9800
C20 H20B 0.9800
C20 H20C 0.9800
C21 C22 1.49(2)
C21 H21A 0.9900
C21 H21B 0.9900
C22 N3 1.259(19)
C22 C23 1.52(2)
C23 H23A 0.9800
C23 H23B 0.9800
C23 H23C 0.9800
C24 O2 1.165(19)
C24 N4 1.432(18)
C24 C25 1.54(2)
C25 C26A 1.539(3)
C25 C31B 1.540(3)
C25 C31A 1.541(3)
C25 C30B 1.541(3)
C25 C30A 1.541(3)
C25 C26B 1.541(3)
C26A C27A 1.540(3)
C26A H26A 0.9900
C26A H26B 0.9900
C27A C32A 1.540(3)
C27A C28A 1.540(3)
C27A H27A 1.0000
C28A C29A 1.540(3)
C28A H28A 0.9900
C28A H28B 0.9900
C29A C33A 1.539(3)
C29A C30A 1.540(3)
C29A H29A 1.0000
C30A H30A 0.9900
C30A H30B 0.9900
C31A C34A 1.540(3)
C31A H31A 0.9900
C31A H31B 0.9900
C32A C34A 1.540(3)
C32A H32A 0.9900
C32A H32B 0.9900
C33A C34A 1.540(3)
C33A H33A 0.9900
C33A H33B 0.9900
C34A H34A 1.0000
C26B C27B 1.540(3)
C26B H261 0.9900
C26B H262 0.9900
C27B C33B 1.540(3)
C27B C32B 1.540(3)
C27B H27B 1.0000
C28B C33B 1.540(3)
C28B C29B 1.540(3)
C28B C30B 1.540(3)
C28B H281 1.0000
C29B C34B 1.45(6)
C29B H292 0.9900
C29B H293 0.9900
C30B H301 0.9900
C30B H302 0.9900
C31B C34B 1.540(2)
C31B H311 0.9900
C31B H312 0.9900
C32B C34B 1.540(3)
C32B H321 0.9900
C32B H322 0.9900
C33B H331 0.9900
C33B H332 0.9900
C34B H341 1.0000
C35 C38 1.49(2)
C35 C36 1.516(18)
C35 C37 1.62(2)
C35 Sn5 2.155(17)
C36 H36A 0.9800
C36 H36B 0.9800
C36 H36C 0.9800
C37 H37A 0.9800
C37 H37B 0.9800
C37 H37C 0.9800
C38 C39 1.50(2)
C38 H38A 0.9900
C38 H38B 0.9900
C39 N5 1.28(2)
C39 C40 1.51(2)
C40 H40A 0.9800
C40 H40B 0.9800
C40 H40C 0.9800
C41 O3 1.18(2)
C41 N6 1.39(2)
C41 C42 1.53(3)
C42 C47 1.53(2)
C42 C43 1.55(3)
C42 C50 1.56(3)
C43 C44 1.58(3)
C43 H43A 0.9900
C43 H43B 0.9900
C44 C48 1.54(5)
C44 C45 1.56(3)
C44 H44 1.0000
C45 C46 1.52(2)
C45 H45A 0.9900
C45 H45B 0.9900
C46 C49 1.53(3)
C46 C47 1.59(3)
C46 H46 1.0000
C47 H47A 0.9900
C47 H47B 0.9900
C48 C51 1.53(4)
C48 H48A 0.9900
C48 H48B 0.9900
C49 C51 1.41(3)
C49 H49A 0.9900
C49 H49B 0.9900
C50 C51 1.63(3)
C50 H50A 0.9900
C50 H50B 0.9900
C51 H51 1.0000
C52 C53 1.47(2)
C52 C54 1.53(2)
C52 C55 1.54(2)
C52 Sn6 2.217(14)
C53 H53A 0.9800
C53 H53B 0.9800
C53 H53C 0.9800
C54 H54A 0.9800
C54 H54B 0.9800
C54 H54C 0.9800
C55 C56 1.47(2)
C55 H55A 0.9900
C55 H55B 0.9900
C56 N7 1.260(17)
C56 C57 1.50(2)
C57 H57A 0.9800
C57 H57B 0.9800
C57 H57C 0.9800
C58 O4 1.176(17)
C58 N8 1.396(18)
C58 C59 1.57(2)
C59 C64 1.48(2)
C59 C65 1.55(2)
C59 C60 1.55(2)
C60 C61 1.53(2)
C60 H60A 0.9900
C60 H60B 0.9900
C61 C62 1.54(3)
C61 C66 1.55(3)
C61 H61 1.0000
C62 C63 1.52(2)
C62 H62A 0.9900
C62 H62B 0.9900
C63 C67 1.52(2)
C63 C64 1.55(2)
C63 H63 1.0000
C64 H64A 0.9900
C64 H64B 0.9900
C65 C68 1.57(2)
C65 H65A 0.9900
C65 H65B 0.9900
C66 C68 1.47(3)
C66 H66A 0.9900
C66 H66B 0.9900
C67 C68 1.52(2)
C67 H67A 0.9900
C67 H67B 0.9900
C68 H68 1.0000
C69 C70 1.493(18)
C69 C71 1.50(2)
C69 C72 1.547(19)
C69 Sn7 2.167(15)
C70 H70A 0.9800
C70 H70B 0.9800
C70 H70C 0.9800
C71 H71A 0.9800
C71 H71B 0.9800
C71 H71C 0.9800
C72 C73 1.515(19)
C72 H72A 0.9900
C72 H72B 0.9900
C73 N9 1.280(16)
C73 C74 1.496(19)
C74 H74A 0.9800
C74 H74B 0.9800
C74 H74C 0.9800
C75 O5 1.280(15)
C75 N10 1.376(18)
C75 C76 1.458(19)
C76 C77 1.56(2)
C76 C82 1.57(2)
C76 C81 1.59(2)
C77 C78 1.58(2)
C77 H77A 0.9900
C77 H77B 0.9900
C78 C83 1.52(2)
C78 C79 1.61(2)
C78 H78 1.0000
C79 C80 1.51(2)
C79 H79A 0.9900
C79 H79B 0.9900
C80 C81 1.51(2)
C80 C84 1.58(3)
C80 H80 1.0000
C81 H81A 0.9900
C81 H81B 0.9900
C82 C85 1.58(2)
C82 H82A 0.9900
C82 H82B 0.9900
C83 C85 1.49(3)
C83 H83A 0.9900
C83 H83B 0.9900
C84 C85 1.52(3)
C84 H84A 0.9900
C84 H84B 0.9900
C85 H85 1.0000
C86 C87 1.53(2)
C86 C89 1.55(2)
C86 C88 1.589(18)
C86 Sn8 2.172(14)
C87 H87A 0.9800
C87 H87B 0.9800
C87 H87C 0.9800
C88 H88A 0.9800
C88 H88B 0.9800
C88 H88C 0.9800
C89 C90 1.47(2)
C89 H89A 0.9900
C89 H89B 0.9900
C90 N11 1.241(17)
C90 C91 1.50(2)
C91 H91A 0.9800
C91 H91B 0.9800
C91 H91C 0.9800
C92 O6 1.241(16)
C92 N12 1.376(19)
C92 C93 1.51(2)
C93 C99 1.43(3)
C93 C98 1.50(3)
C93 C94 1.51(3)
C94 C95 1.64(2)
C94 H94A 0.9900
C94 H94B 0.9900
C95 C96 1.44(3)
C95 C100 1.49(3)
C95 H95 1.0000
C96 C97 1.50(3)
C96 H96A 0.9900
C96 H96B 0.9900
C97 C101 1.45(3)
C97 C98 1.55(3)
C97 H97 1.0000
C98 H98A 0.9900
C98 H98B 0.9900
C99 C102 1.61(3)
C99 H99A 0.9900
C99 H99B 0.9900
C100 C102 1.42(3)
C100 H10A 0.9900
C100 H10B 0.9900
C101 C102 1.53(3)
C101 H10X 0.9900
C101 H10Y 0.9900
C102 H102 1.0000
C103 C104 1.525(18)
C103 C106 1.55(2)
C103 C105 1.553(18)
C103 Sn11 2.162(15)
C104 H10C 0.9800
C104 H10D 0.9800
C104 H10E 0.9800
C105 H10F 0.9800
C105 H10G 0.9800
C105 H10H 0.9800
C106 C107 1.464(18)
C106 H10I 0.9900
C106 H10J 0.9900
C107 N13 1.305(17)
C107 C108 1.44(2)
C108 H10K 0.9800
C108 H10L 0.9800
C108 H10M 0.9800
C109 O7 1.226(18)
C109 N14 1.355(18)
C109 C110 1.51(2)
C110 C111 1.45(2)
C110 C115 1.52(3)
C110 C116 1.54(3)
C111 C112 1.56(3)
C111 H11C 0.9900
C111 H11D 0.9900
C112 C117 1.57(4)
C112 C113 1.62(4)
C112 H112 1.0000
C113 C114 1.38(3)
C113 H11E 0.9900
C113 H11F 0.9900
C114 C118 1.44(3)
C114 C115 1.51(2)
C114 H114 1.0000
C115 H11G 0.9900
C115 H11H 0.9900
C116 C119 1.52(2)
C116 H11I 0.9900
C116 H11J 0.9900
C117 C119 1.49(3)
C117 H11K 0.9900
C117 H11L 0.9900
C118 C119 1.55(3)
C118 H11M 0.9900
C118 H11N 0.9900
C119 H119 1.0000
C120 C122 1.491(19)
C120 C123 1.51(2)
C120 C121 1.513(19)
C120 Sn12 2.203(14)
C121 H12A 0.9800
C121 H12B 0.9800
C121 H12C 0.9800
C122 H12D 0.9800
C122 H12E 0.9800
C122 H12F 0.9800
C123 C124 1.52(2)
C123 H12G 0.9900
C123 H12H 0.9900
C124 N15 1.292(16)
C124 C125 1.45(2)
C125 H12I 0.9800
C125 H12J 0.9800
C125 H12K 0.9800
C126 O8 1.221(16)
C126 N16 1.350(17)
C126 C127 1.581(19)
C127 C128 1.534(19)
C127 C133 1.535(19)
C127 C132 1.54(2)
C128 C129 1.56(2)
C128 H12L 0.9900
C128 H12M 0.9900
C129 C130 1.51(3)
C129 C134 1.54(2)
C129 H129 1.0000
C130 C131 1.52(2)
C130 H13X 0.9900
C130 H13Y 0.9900
C131 C135 1.53(2)
C131 C132 1.575(19)
C131 H139 1.0000
C132 H13C 0.9900
C132 H13D 0.9900
C133 C136 1.559(19)
C133 H13E 0.9900
C133 H13F 0.9900
C134 C136 1.45(2)
C134 H13G 0.9900
C134 H13H 0.9900
C135 C136 1.53(2)
C135 H13I 0.9900
C135 H131 0.9900
C136 H13Z 1.0000
N1 N2 1.450(14)
N1 Sn1 2.317(13)
N3 N4 1.422(14)
N3 Sn2 2.339(12)
N5 N6 1.393(18)
N5 Sn5 2.381(12)
N7 N8 1.425(16)
N7 Sn6 2.361(13)
N9 N10 1.401(15)
N9 Sn7 2.323(12)
N11 N12 1.397(16)
N11 Sn8 2.396(12)
N13 N14 1.401(14)
N13 Sn11 2.477(13)
N15 N16 1.433(15)
N15 Sn12 2.422(13)
S1 Sn2 2.509(4)
S1 Sn1 2.526(4)
S1 Sn3 2.832(4)
S2 Sn2 2.416(4)
S2 Sn1 2.438(4)
S3 Sn3 2.430(4)
S3 Sn1 2.430(4)
S4 Sn2 2.410(4)
S4 Sn3 2.415(4)
S5 Sn3 2.392(4)
S5 Sn4 2.503(4)
S6 Sn4 2.392(4)
S6 Sn3 2.476(4)
S7 Sn6 2.518(4)
S7 Sn5 2.527(4)
S7 Sn4 2.776(4)
S8 Sn5 2.418(4)
S8 Sn6 2.434(4)
S9 Sn5 2.412(4)
S9 Sn4 2.434(4)
S10 Sn6 2.422(4)
S10 Sn4 2.442(4)
S11 Sn8 2.543(4)
S11 Sn7 2.559(4)
S11 Sn9 2.691(4)
S12 Sn8 2.415(4)
S12 Sn7 2.448(4)
S13 Sn7 2.420(4)
S13 Sn9 2.450(3)
S14 Sn8 2.417(4)
S14 Sn9 2.443(4)
S15 Sn10 2.383(4)
S15 Sn9 2.506(4)
S16 Sn10 2.418(4)
S16 Sn9 2.437(4)
S17 Sn12 2.409(3)
S17 Sn11 2.498(4)
S18 Sn11 2.395(3)
S18 Sn12 2.544(4)
S19 Sn10 2.399(4)
S19 Sn11 2.446(4)
S20 Sn10 2.407(4)
S20 Sn12 2.442(4)
C138 Cl4 1.72(2)
C138 Cl3 1.81(2)
C138 H13K 0.9900
C138 H13L 0.9900
C139 Cl6 1.68(3)
C139 Cl5 1.71(3)
C139 H13M 0.9900
C139 H13N 0.9900
C140 Cl7 1.59(3)
C140 Cl8 1.97(5)
C140 H14C 0.9900
C140 H14D 0.9900
C141 Cl9 1.73(3)
C141 Cl10 1.80(3)
C141 H14E 0.9900
C141 H14F 0.9900
C142 Cl12 1.728(19)
C142 Cl11 1.76(2)
C142 H14G 0.9900
C142 H14H 0.9900
C137 Cl1 1.725(17)
C137 Cl2B 1.77(3)
C137 Cl2A 1.778(18)
C137 H13O 0.9900
C137 H13P 0.9900
C137 H13J 0.9900
C137 H136 0.9900
C143 Cl13 1.76(2)
C143 Cl14 1.77(2)
C144 Cl16 1.75(3)
C144 Cl15 1.76(3)
C145 Cl18 1.76(3)
C145 Cl17 1.78(3)

loop_
_geom_torsion_atom_site_label_1
_geom_torsion_atom_site_label_2
_geom_torsion_atom_site_label_3
_geom_torsion_atom_site_label_4
_geom_torsion
C2 C1 C4 C5 134.2(17)
C3 C1 C4 C5 -100.2(18)
Sn1 C1 C4 C5 17(2)
C1 C4 C5 N1 -11(2)
C1 C4 C5 C6 170.8(16)
O1 C7 C8 C14 39(2)
N2 C7 C8 C14 -140.7(16)
O1 C7 C8 C13 163.9(15)
N2 C7 C8 C13 -16(2)
O1 C7 C8 C9 -80(2)
N2 C7 C8 C9 100.3(16)
C14 C8 C9 C10 61(2)
C13 C8 C9 C10 -61(2)
C7 C8 C9 C10 177.6(18)
C8 C9 C10 C11 58(3)
C8 C9 C10 C15 -58(2)
C9 C10 C11 C12 -61(3)
C15 C10 C11 C12 53(3)
C10 C11 C12 C16 -54(3)
C10 C11 C12 C13 62(3)
C14 C8 C13 C12 -60(2)
C9 C8 C13 C12 63.1(18)
C7 C8 C13 C12 177.2(16)
C16 C12 C13 C8 63(2)
C11 C12 C13 C8 -62(2)
C13 C8 C14 C17 56(2)
C9 C8 C14 C17 -64(2)
C7 C8 C14 C17 -177.3(17)
C11 C10 C15 C17 -53(2)
C9 C10 C15 C17 64(2)
C11 C12 C16 C17 48(3)
C13 C12 C16 C17 -69(2)
C12 C16 C17 C14 67(3)
C12 C16 C17 C15 -48(3)
C8 C14 C17 C16 -57(3)
C8 C14 C17 C15 63(2)
C10 C15 C17 C16 52(2)
C10 C15 C17 C14 -65(2)
C20 C18 C21 C22 75(2)
C19 C18 C21 C22 -156.5(15)
Sn2 C18 C21 C22 -41.2(17)
C18 C21 C22 N3 25(2)
C18 C21 C22 C23 -159.7(14)
O2 C24 C25 C26A 178.9(19)
N4 C24 C25 C26A 1(2)
O2 C24 C25 C31B -1(3)
N4 C24 C25 C31B -179(2)
O2 C24 C25 C31A -58(2)
N4 C24 C25 C31A 124.2(15)
O2 C24 C25 C30B 127(2)
N4 C24 C25 C30B -51(2)
O2 C24 C25 C30A 53(2)
N4 C24 C25 C30A -125.2(15)
O2 C24 C25 C26B -124(3)
N4 C24 C25 C26B 58(2)
C24 C25 C26A C27A 175.1(14)
C31B C25 C26A C27A -5(3)
C31A C25 C26A C27A 60(2)
C30B C25 C26A C27A -82(2)
C30A C25 C26A C27A -64(2)
C26B C25 C26A C27A 78(2)
C25 C26A C27A C32A -63(3)
C25 C26A C27A C28A 65(2)
C32A C27A C28A C29A 65(3)
C26A C27A C28A C29A -64(3)
C27A C28A C29A C33A -59(3)
C27A C28A C29A C30A 55(3)
C33A C29A C30A C25 61(3)
C28A C29A C30A C25 -54(3)
C24 C25 C30A C29A -169.7(18)
C26A C25 C30A C29A 62(2)
C31B C25 C30A C29A -55(2)
C31A C25 C30A C29A -65(2)
C30B C25 C30A C29A 76(2)
C26B C25 C30A C29A 6(5)
C24 C25 C31A C34A 172.9(18)
C26A C25 C31A C34A -61(2)
C31B C25 C31A C34A 55(2)
C30B C25 C31A C34A -14(4)
C30A C25 C31A C34A 65(2)
C26B C25 C31A C34A -77(2)
C28A C27A C32A C34A -60(3)
C26A C27A C32A C34A 68(3)
C28A C29A C33A C34A 56(3)
C30A C29A C33A C34A -61(3)
C29A C33A C34A C32A -57(3)
C29A C33A C34A C31A 62(3)
C27A C32A C34A C33A 56(3)
C27A C32A C34A C31A -62(2)
C25 C31A C34A C33A -62(3)
C25 C31A C34A C32A 60(2)
C24 C25 C26B C27B 178(3)
C26A C25 C26B C27B -73(4)
C31B C25 C26B C27B 48(4)
C31A C25 C26B C27B 88(4)
C30B C25 C26B C27B -59(4)
C30A C25 C26B C27B 3(6)
C25 C26B C27B C33B 65(4)
C25 C26B C27B C32B -51(5)
C33B C28B C29B C34B 57(4)
C30B C28B C29B C34B -65(4)
C33B C28B C30B C25 -64(4)
C29B C28B C30B C25 60(4)
C24 C25 C30B C28B 174(2)
C26A C25 C30B C28B 71(3)
C31B C25 C30B C28B -53(3)
C31A C25 C30B C28B 1(5)
C30A C25 C30B C28B -91(3)
C26B C25 C30B C28B 55(3)
C24 C25 C31B C34B -176(2)
C26A C25 C31B C34B 4(4)
C31A C25 C31B C34B -94(3)
C30B C25 C31B C34B 50(3)
C30A C25 C31B C34B 98(3)
C26B C25 C31B C34B -50(4)
C33B C27B C32B C34B -63(4)
C26B C27B C32B C34B 52(4)
C32B C27B C33B C28B 61(4)
C26B C27B C33B C28B -55(4)
C29B C28B C33B C27B -60(4)
C30B C28B C33B C27B 57(4)
C28B C29B C34B C32B -55(4)
C28B C29B C34B C31B 70(4)
C27B C32B C34B C29B 61(4)
C27B C32B C34B C31B -62(5)
C25 C31B C34B C29B -63(4)
C25 C31B C34B C32B 62(5)
C36 C35 C38 C39 -74.5(18)
C37 C35 C38 C39 162.0(14)
Sn5 C35 C38 C39 42.7(15)
C35 C38 C39 N5 -25(2)
C35 C38 C39 C40 157.0(14)
O3 C41 C42 C47 -51(3)
N6 C41 C42 C47 126.2(16)
O3 C41 C42 C43 64(2)
N6 C41 C42 C43 -118.7(18)
O3 C41 C42 C50 -170.8(19)
N6 C41 C42 C50 7(3)
C41 C42 C43 C44 -180.0(19)
C47 C42 C43 C44 -65(3)
C50 C42 C43 C44 54(2)
C42 C43 C44 C48 -54(3)
C42 C43 C44 C45 65(3)
C48 C44 C45 C46 57(3)
C43 C44 C45 C46 -64(3)
C44 C45 C46 C49 -58(3)
C44 C45 C46 C47 61(3)
C41 C42 C47 C46 174.7(17)
C43 C42 C47 C46 61(2)
C50 C42 C47 C46 -62(2)
C45 C46 C47 C42 -60(2)
C49 C46 C47 C42 62(2)
C45 C44 C48 C51 -53(3)
C43 C44 C48 C51 65(3)
C45 C46 C49 C51 57(3)
C47 C46 C49 C51 -63(2)
C41 C42 C50 C51 179.2(19)
C47 C42 C50 C51 59(2)
C43 C42 C50 C51 -60(2)
C46 C49 C51 C48 -54(3)
C46 C49 C51 C50 63(3)
C44 C48 C51 C49 54(3)
C44 C48 C51 C50 -66(3)
C42 C50 C51 C49 -61(3)
C42 C50 C51 C48 63(3)
C53 C52 C55 C56 -154.5(13)
C54 C52 C55 C56 75.5(16)
Sn6 C52 C55 C56 -38.2(15)
C52 C55 C56 N7 22.0(19)
C52 C55 C56 C57 -163.3(12)
O4 C58 C59 C64 173.3(15)
N8 C58 C59 C64 -6.7(19)
O4 C58 C59 C65 50.0(19)
N8 C58 C59 C65 -130.0(13)
O4 C58 C59 C60 -64.8(18)
N8 C58 C59 C60 115.3(14)
C64 C59 C60 C61 -59.9(19)
C65 C59 C60 C61 57.7(19)
C58 C59 C60 C61 173.2(15)
C59 C60 C61 C62 59.5(19)
C59 C60 C61 C66 -58(2)
C60 C61 C62 C63 -61.2(19)
C66 C61 C62 C63 55.9(19)
C61 C62 C63 C67 -55(2)
C61 C62 C63 C64 61.6(19)
C65 C59 C64 C63 -57.8(18)
C60 C59 C64 C63 57.9(18)
C58 C59 C64 C63 179.9(13)
C67 C63 C64 C59 57.8(19)
C62 C63 C64 C59 -59.8(19)
C64 C59 C65 C68 59.8(17)
C60 C59 C65 C68 -56.9(17)
C58 C59 C65 C68 -172.7(13)
C60 C61 C66 C68 58(2)
C62 C61 C66 C68 -56(2)
C62 C63 C67 C68 54.8(19)
C64 C63 C67 C68 -61.7(19)
C61 C66 C68 C67 56.3(19)
C61 C66 C68 C65 -59.1(19)
C63 C67 C68 C66 -56.6(19)
C63 C67 C68 C65 62.1(18)
C59 C65 C68 C66 60.1(19)
C59 C65 C68 C67 -59.6(18)
C70 C69 C72 C73 -104.8(16)
C71 C69 C72 C73 133.9(14)
Sn7 C69 C72 C73 13.2(16)
C69 C72 C73 N9 -8(2)
C69 C72 C73 C74 171.4(14)
O5 C75 C76 C77 172.7(12)
N10 C75 C76 C77 -10.8(18)
O5 C75 C76 C82 -64.5(17)
N10 C75 C76 C82 112.0(15)
O5 C75 C76 C81 51.3(17)
N10 C75 C76 C81 -132.2(13)
C75 C76 C77 C78 -179.6(11)
C82 C76 C77 C78 58.8(16)
C81 C76 C77 C78 -59.1(15)
C76 C77 C78 C83 -59.3(17)
C76 C77 C78 C79 59.7(16)
C83 C78 C79 C80 56.4(18)
C77 C78 C79 C80 -62.2(18)
C78 C79 C80 C81 64.7(19)
C78 C79 C80 C84 -55.7(19)
C79 C80 C81 C76 -61.5(18)
C84 C80 C81 C76 58.1(19)
C75 C76 C81 C80 -178.0(13)
C77 C76 C81 C80 58.4(17)
C82 C76 C81 C80 -61.5(16)
C75 C76 C82 C85 -179.1(15)
C77 C76 C82 C85 -55(2)
C81 C76 C82 C85 64.5(18)
C77 C78 C83 C85 58(2)
C79 C78 C83 C85 -58.5(19)
C79 C80 C84 C85 60(2)
C81 C80 C84 C85 -60(2)
C78 C83 C85 C84 61(2)
C78 C83 C85 C82 -57(2)
C80 C84 C85 C83 -62(2)
C80 C84 C85 C82 62(2)
C76 C82 C85 C83 55(2)
C76 C82 C85 C84 -65.1(19)
C87 C86 C89 C90 160.0(12)
C88 C86 C89 C90 -76.5(15)
Sn8 C86 C89 C90 37.9(14)
C86 C89 C90 N11 -19.5(19)
C86 C89 C90 C91 163.9(13)
O6 C92 C93 C99 -37(3)
N12 C92 C93 C99 143.0(19)
O6 C92 C93 C98 74(2)
N12 C92 C93 C98 -106(2)
O6 C92 C93 C94 -170.0(17)
N12 C92 C93 C94 10(3)
C99 C93 C94 C95 47(3)
C98 C93 C94 C95 -62(2)
C92 C93 C94 C95 -178.7(16)
C93 C94 C95 C96 64(2)
C93 C94 C95 C100 -52(2)
C100 C95 C96 C97 40(3)
C94 C95 C96 C97 -66(2)
C95 C96 C97 C101 -46(3)
C95 C96 C97 C98 66(3)
C99 C93 C98 C97 -60(2)
C94 C93 C98 C97 56(3)
C92 C93 C98 C97 178.5(18)
C101 C97 C98 C93 64(3)
C96 C97 C98 C93 -56(3)
C98 C93 C99 C102 64(2)
C94 C93 C99 C102 -47(3)
C92 C93 C99 C102 178.9(17)
C96 C95 C100 C102 -37(3)
C94 C95 C100 C102 67(3)
C96 C97 C101 C102 45(3)
C98 C97 C101 C102 -69(2)
C95 C100 C102 C101 38(3)
C95 C100 C102 C99 -66(3)
C97 C101 C102 C100 -42(3)
C97 C101 C102 C99 66(2)
C93 C99 C102 C100 52(3)
C93 C99 C102 C101 -66(2)
C104 C103 C106 C107 -167.0(12)
C105 C103 C106 C107 71.4(15)
Sn11 C103 C106 C107 -45.2(14)
C103 C106 C107 N13 27.9(18)
C103 C106 C107 C108 -152.6(13)
O7 C109 C110 C111 26(3)
N14 C109 C110 C111 -162(2)
O7 C109 C110 C115 -92(2)
N14 C109 C110 C115 80(2)
O7 C109 C110 C116 151.7(18)
N14 C109 C110 C116 -36(2)
C109 C110 C111 C112 -175(2)
C115 C110 C111 C112 -56(3)
C116 C110 C111 C112 56(3)
C110 C111 C112 C117 -57(3)
C110 C111 C112 C113 57(3)
C111 C112 C113 C114 -59(3)
C117 C112 C113 C114 51(2)
C112 C113 C114 C118 -63(3)
C112 C113 C114 C115 68(3)
C113 C114 C115 C110 -67(3)
C118 C114 C115 C110 65(3)
C111 C110 C115 C114 55(2)
C109 C110 C115 C114 177.7(16)
C116 C110 C115 C114 -60(2)
C111 C110 C116 C119 -54(3)
C109 C110 C116 C119 177.3(17)
C115 C110 C116 C119 59(2)
C111 C112 C117 C119 58(3)
C113 C112 C117 C119 -53(3)
C113 C114 C118 C119 71(3)
C115 C114 C118 C119 -60(3)
C112 C117 C119 C116 -61(3)
C112 C117 C119 C118 57(3)
C110 C116 C119 C117 57(3)
C110 C116 C119 C118 -58(3)
C114 C118 C119 C117 -61(2)
C114 C118 C119 C116 55(3)
C122 C120 C123 C124 -74.8(16)
C121 C120 C123 C124 157.9(12)
Sn12 C120 C123 C124 38.1(14)
C120 C123 C124 N15 -25.8(18)
C120 C123 C124 C125 157.4(12)
O8 C126 C127 C128 27(2)
N16 C126 C127 C128 -151.8(13)
O8 C126 C127 C133 146.6(14)
N16 C126 C127 C133 -31.7(18)
O8 C126 C127 C132 -90.0(17)
N16 C126 C127 C132 91.7(15)
C133 C127 C128 C129 60.8(16)
C132 C127 C128 C129 -60.7(17)
C126 C127 C128 C129 -177.0(14)
C127 C128 C129 C130 60.8(16)
C127 C128 C129 C134 -59.5(19)
C134 C129 C130 C131 57.0(16)
C128 C129 C130 C131 -61.6(16)
C129 C130 C131 C135 -56.9(16)
C129 C130 C131 C132 61.9(16)
C128 C127 C132 C131 61.8(14)
C133 C127 C132 C131 -58.4(14)
C126 C127 C132 C131 177.5(11)
C130 C131 C132 C127 -62.3(15)
C135 C131 C132 C127 58.6(16)
C128 C127 C133 C136 -59.4(15)
C132 C127 C133 C136 60.2(15)
C126 C127 C133 C136 -178.3(12)
C130 C129 C134 C136 -58.6(17)
C128 C129 C134 C136 61.3(19)
C130 C131 C135 C136 55.5(16)
C132 C131 C135 C136 -63.3(17)
C129 C134 C136 C135 57.2(17)
C129 C134 C136 C133 -61.4(18)
C131 C135 C136 C134 -55.8(16)
C131 C135 C136 C133 64.4(15)
C127 C133 C136 C134 59.8(17)
C127 C133 C136 C135 -61.3(15)
C6 C5 N1 N2 -1(2)
C4 C5 N1 N2 -179.3(13)
C6 C5 N1 Sn1 177.3(13)
C4 C5 N1 Sn1 -0.7(19)
O1 C7 N2 N1 -15(2)
C8 C7 N2 N1 164.2(13)
C5 N1 N2 C7 71.3(18)
Sn1 N1 N2 C7 -107.2(12)
C21 C22 N3 N4 -177.9(12)
C23 C22 N3 N4 7(2)
C21 C22 N3 Sn2 5.4(16)
C23 C22 N3 Sn2 -169.6(11)
C22 N3 N4 C24 67.7(17)
Sn2 N3 N4 C24 -116.1(11)
O2 C24 N4 N3 -9(2)
C25 C24 N4 N3 169.7(11)
C38 C39 N5 N6 176.8(12)
C40 C39 N5 N6 -5(2)
C38 C39 N5 Sn5 -4.1(16)
C40 C39 N5 Sn5 173.9(12)
O3 C41 N6 N5 18(2)
C42 C41 N6 N5 -159.8(15)
C39 N5 N6 C41 -73.0(19)
Sn5 N5 N6 C41 108.1(14)
C55 C56 N7 N8 176.8(12)
C57 C56 N7 N8 2(2)
C55 C56 N7 Sn6 6.9(15)
C57 C56 N7 Sn6 -167.6(10)
O4 C58 N8 N7 20(2)
C59 C58 N8 N7 -159.6(12)
C56 N7 N8 C58 -73.7(17)
Sn6 N7 N8 C58 95.4(12)
C74 C73 N9 N10 1(2)
C72 C73 N9 N10 -179.7(12)
C74 C73 N9 Sn7 179.2(13)
C72 C73 N9 Sn7 -1.4(17)
O5 C75 N10 N9 14.8(18)
C76 C75 N10 N9 -161.9(11)
C73 N9 N10 C75 -75.1(17)
Sn7 N9 N10 C75 106.7(12)
C89 C90 N11 N12 177.9(11)
C91 C90 N11 N12 -6(2)
C89 C90 N11 Sn8 -8.1(16)
C91 C90 N11 Sn8 167.9(13)
O6 C92 N12 N11 8(2)
C93 C92 N12 N11 -172.4(15)
C90 N11 N12 C92 -67.0(18)
Sn8 N11 N12 C92 119.8(13)
C108 C107 N13 N14 5(2)
C106 C107 N13 N14 -175.6(11)
C108 C107 N13 Sn11 -178.2(12)
C106 C107 N13 Sn11 1.3(15)
O7 C109 N14 N13 -19(2)
C110 C109 N14 N13 168.6(14)
C107 N13 N14 C109 70.4(18)
Sn11 N13 N14 C109 -106.1(13)
C125 C124 N15 N16 -4(2)
C123 C124 N15 N16 179.2(11)
C125 C124 N15 Sn12 176.6(11)
C123 C124 N15 Sn12 0.1(14)
O8 C126 N16 N15 14(2)
C127 C126 N16 N15 -168.0(12)
C124 N15 N16 C126 -72.1(16)
Sn12 N15 N16 C126 106.9(13)
C2 C1 Sn1 N1 -133.6(11)
C4 C1 Sn1 N1 -11.2(11)
C3 C1 Sn1 N1 108.5(12)
C2 C1 Sn1 S3 155.1(9)
C4 C1 Sn1 S3 -82.4(12)
C3 C1 Sn1 S3 37.2(13)
C2 C1 Sn1 S2 -49.6(12)
C4 C1 Sn1 S2 72.9(12)
C3 C1 Sn1 S2 -167.4(10)
C2 C1 Sn1 S1 50.9(11)
C4 C1 Sn1 S1 173.3(11)
C3 C1 Sn1 S1 -67.0(12)
C5 N1 Sn1 C1 7.7(12)
N2 N1 Sn1 C1 -173.8(11)
C5 N1 Sn1 S3 140.0(11)
N2 N1 Sn1 S3 -41.4(9)
C5 N1 Sn1 S2 -105.7(11)
N2 N1 Sn1 S2 72.9(9)
C5 N1 Sn1 S1 142(2)
N2 N1 Sn1 S1 -40(3)
Sn3 S3 Sn1 C1 -133.1(5)
Sn3 S3 Sn1 N1 158.4(3)
Sn3 S3 Sn1 S2 71.81(16)
Sn3 S3 Sn1 S1 -21.42(12)
Sn2 S2 Sn1 C1 122.1(5)
Sn2 S2 Sn1 N1 -161.6(3)
Sn2 S2 Sn1 S3 -78.65(15)
Sn2 S2 Sn1 S1 12.81(13)
Sn2 S1 Sn1 C1 -127.0(4)
Sn3 S1 Sn1 C1 149.5(4)
Sn2 S1 Sn1 N1 100(3)
Sn3 S1 Sn1 N1 17(3)
Sn2 S1 Sn1 S3 101.73(12)
Sn3 S1 Sn1 S3 18.26(11)
Sn2 S1 Sn1 S2 -12.40(12)
Sn3 S1 Sn1 S2 -95.87(12)
C21 C18 Sn2 N3 30.8(10)
C20 C18 Sn2 N3 -90.7(11)
C19 C18 Sn2 N3 147.8(12)
C21 C18 Sn2 S4 106.4(10)
C20 C18 Sn2 S4 -15.1(12)
C19 C18 Sn2 S4 -136.6(9)
C21 C18 Sn2 S2 -42.0(12)
C20 C18 Sn2 S2 -163.4(8)
C19 C18 Sn2 S2 75.0(11)
C21 C18 Sn2 S1 -147.2(9)
C20 C18 Sn2 S1 91.4(10)
C19 C18 Sn2 S1 -30.2(11)
C22 N3 Sn2 C18 -21.8(10)
N4 N3 Sn2 C18 161.7(11)
C22 N3 Sn2 S4 -147.6(10)
N4 N3 Sn2 S4 35.9(10)
C22 N3 Sn2 S2 102.1(10)
N4 N3 Sn2 S2 -74.4(10)
C22 N3 Sn2 S1 98(9)
N4 N3 Sn2 S1 -79(9)
Sn3 S4 Sn2 C18 128.2(5)
Sn3 S4 Sn2 N3 -163.2(3)
Sn3 S4 Sn2 S2 -80.60(15)
Sn3 S4 Sn2 S1 14.80(15)
Sn1 S2 Sn2 C18 -125.5(5)
Sn1 S2 Sn2 N3 167.3(3)
Sn1 S2 Sn2 S4 82.35(14)
Sn1 S2 Sn2 S1 -12.91(13)
Sn1 S1 Sn2 C18 135.8(4)
Sn3 S1 Sn2 C18 -139.1(4)
Sn1 S1 Sn2 N3 17(9)
Sn3 S1 Sn2 N3 102(9)
Sn1 S1 Sn2 S4 -97.69(13)
Sn3 S1 Sn2 S4 -12.64(13)
Sn1 S1 Sn2 S2 12.53(13)
Sn3 S1 Sn2 S2 97.57(12)
Sn4 S5 Sn3 S4 -101.52(14)
Sn4 S5 Sn3 S3 96.63(16)
Sn4 S5 Sn3 S6 -0.30(15)
Sn4 S5 Sn3 S1 175.52(13)
Sn2 S4 Sn3 S5 -95.99(15)
Sn2 S4 Sn3 S3 67.67(17)
Sn2 S4 Sn3 S6 167.11(13)
Sn2 S4 Sn3 S1 -13.09(13)
Sn1 S3 Sn3 S5 99.33(16)
Sn1 S3 Sn3 S4 -63.28(16)
Sn1 S3 Sn3 S6 -165.42(13)
Sn1 S3 Sn3 S1 19.14(11)
Sn4 S6 Sn3 S5 0.31(16)
Sn4 S6 Sn3 S4 119.96(14)
Sn4 S6 Sn3 S3 -124.58(13)
Sn4 S6 Sn3 S1 -57.7(16)
Sn2 S1 Sn3 S5 132.09(13)
Sn1 S1 Sn3 S5 -143.96(13)
Sn2 S1 Sn3 S4 12.63(12)
Sn1 S1 Sn3 S4 96.58(12)
Sn2 S1 Sn3 S3 -102.35(12)
Sn1 S1 Sn3 S3 -18.40(11)
Sn2 S1 Sn3 S6 -169.7(15)
Sn1 S1 Sn3 S6 -85.8(15)
Sn3 S6 Sn4 S9 93.82(17)
Sn3 S6 Sn4 S10 -101.53(15)
Sn3 S6 Sn4 S5 -0.30(15)
Sn3 S6 Sn4 S7 175.38(14)
Sn5 S9 Sn4 S6 98.65(17)
Sn5 S9 Sn4 S10 -66.71(17)
Sn5 S9 Sn4 S5 -168.17(14)
Sn5 S9 Sn4 S7 16.74(13)
Sn6 S10 Sn4 S6 -97.36(16)
Sn6 S10 Sn4 S9 69.17(16)
Sn6 S10 Sn4 S5 166.36(12)
Sn6 S10 Sn4 S7 -14.06(12)
Sn3 S5 Sn4 S6 0.31(15)
Sn3 S5 Sn4 S9 -126.00(13)
Sn3 S5 Sn4 S10 119.72(12)
Sn3 S5 Sn4 S7 -55.7(13)
Sn6 S7 Sn4 S6 132.83(13)
Sn5 S7 Sn4 S6 -142.81(14)
Sn6 S7 Sn4 S9 -100.38(12)
Sn5 S7 Sn4 S9 -16.01(12)
Sn6 S7 Sn4 S10 13.55(11)
Sn5 S7 Sn4 S10 97.91(12)
Sn6 S7 Sn4 S5 -171.0(12)
Sn5 S7 Sn4 S5 -86.6(13)
C38 C35 Sn5 N5 -31.8(10)
C36 C35 Sn5 N5 87.8(10)
C37 C35 Sn5 N5 -154.1(10)
C38 C35 Sn5 S9 -104.5(9)
C36 C35 Sn5 S9 15.2(12)
C37 C35 Sn5 S9 133.2(8)
C38 C35 Sn5 S8 46.2(11)
C36 C35 Sn5 S8 165.9(8)
C37 C35 Sn5 S8 -76.1(9)
C38 C35 Sn5 S7 150.6(9)
C36 C35 Sn5 S7 -89.7(10)
C37 C35 Sn5 S7 28.3(9)
C39 N5 Sn5 C35 21.2(11)
N6 N5 Sn5 C35 -159.8(12)
C39 N5 Sn5 S9 146.0(11)
N6 N5 Sn5 S9 -35.0(11)
C39 N5 Sn5 S8 -99.1(10)
N6 N5 Sn5 S8 79.9(11)
C39 N5 Sn5 S7 166(4)
N6 N5 Sn5 S7 -15(5)
Sn4 S9 Sn5 C35 -133.1(5)
Sn4 S9 Sn5 N5 160.3(3)
Sn4 S9 Sn5 S8 75.19(15)
Sn4 S9 Sn5 S7 -18.39(14)
Sn6 S8 Sn5 C35 128.2(5)
Sn6 S8 Sn5 N5 -162.2(3)
Sn6 S8 Sn5 S9 -79.19(14)
Sn6 S8 Sn5 S7 13.86(13)
Sn6 S7 Sn5 C35 -134.7(4)
Sn4 S7 Sn5 C35 140.3(4)
Sn6 S7 Sn5 N5 81(5)
Sn4 S7 Sn5 N5 -4(5)
Sn6 S7 Sn5 S9 101.11(13)
Sn4 S7 Sn5 S9 16.12(12)
Sn6 S7 Sn5 S8 -13.46(13)
Sn4 S7 Sn5 S8 -98.44(12)
C53 C52 Sn6 N7 146.8(12)
C54 C52 Sn6 N7 -89.4(10)
C55 C52 Sn6 N7 27.7(9)
C53 C52 Sn6 S10 -140.1(9)
C54 C52 Sn6 S10 -16.2(12)
C55 C52 Sn6 S10 100.9(9)
C53 C52 Sn6 S8 67.4(11)
C54 C52 Sn6 S8 -168.7(8)
C55 C52 Sn6 S8 -51.6(10)
C53 C52 Sn6 S7 -33.1(11)
C54 C52 Sn6 S7 90.7(10)
C55 C52 Sn6 S7 -152.2(8)
C56 N7 Sn6 C52 -22.1(10)
N8 N7 Sn6 C52 168.1(11)
C56 N7 Sn6 S10 -154.0(10)
N8 N7 Sn6 S10 36.1(9)
C56 N7 Sn6 S8 94.5(10)
N8 N7 Sn6 S8 -75.4(9)
C56 N7 Sn6 S7 155(9)
N8 N7 Sn6 S7 -15(10)
Sn4 S10 Sn6 C52 128.8(5)
Sn4 S10 Sn6 N7 -163.0(3)
Sn4 S10 Sn6 S8 -77.91(15)
Sn4 S10 Sn6 S7 15.50(13)
Sn5 S8 Sn6 C52 -123.2(5)
Sn5 S8 Sn6 N7 164.4(3)
Sn5 S8 Sn6 S10 79.38(15)
Sn5 S8 Sn6 S7 -13.91(13)
Sn5 S7 Sn6 C52 130.0(4)
Sn4 S7 Sn6 C52 -145.7(4)
Sn5 S7 Sn6 N7 -47(9)
Sn4 S7 Sn6 N7 37(9)
Sn5 S7 Sn6 S10 -97.96(12)
Sn4 S7 Sn6 S10 -13.63(11)
Sn5 S7 Sn6 S8 13.37(12)
Sn4 S7 Sn6 S8 97.69(12)
C70 C69 Sn7 N9 112.1(11)
C71 C69 Sn7 N9 -129.5(11)
C72 C69 Sn7 N9 -9.8(9)
C70 C69 Sn7 S13 -169.3(9)
C71 C69 Sn7 S13 -51.0(12)
C72 C69 Sn7 S13 68.8(10)
C70 C69 Sn7 S12 32.8(11)
C71 C69 Sn7 S12 151.1(9)
C72 C69 Sn7 S12 -89.1(9)
C70 C69 Sn7 S11 -66.6(11)
C71 C69 Sn7 S11 51.7(11)
C72 C69 Sn7 S11 171.4(8)
C73 N9 Sn7 C69 6.9(11)
N10 N9 Sn7 C69 -174.8(10)
C73 N9 Sn7 S13 -119.8(11)
N10 N9 Sn7 S13 58.5(9)
C73 N9 Sn7 S12 125.7(11)
N10 N9 Sn7 S12 -56.1(9)
C73 N9 Sn7 S11 172(3)
N10 N9 Sn7 S11 -9(4)
Sn9 S13 Sn7 C69 126.3(5)
Sn9 S13 Sn7 N9 -159.3(3)
Sn9 S13 Sn7 S12 -75.18(16)
Sn9 S13 Sn7 S11 16.30(14)
Sn8 S12 Sn7 C69 -123.3(4)
Sn8 S12 Sn7 N9 161.5(3)
Sn8 S12 Sn7 S13 76.40(14)
Sn8 S12 Sn7 S11 -15.06(11)
Sn8 S11 Sn7 C69 133.0(4)
Sn9 S11 Sn7 C69 -142.0(4)
Sn8 S11 Sn7 N9 -32(4)
Sn9 S11 Sn7 N9 53(4)
Sn8 S11 Sn7 S13 -99.87(13)
Sn9 S11 Sn7 S13 -14.85(13)
Sn8 S11 Sn7 S12 14.37(11)
Sn9 S11 Sn7 S12 99.38(12)
C87 C86 Sn8 N11 -152.8(11)
C89 C86 Sn8 N11 -28.7(9)
C88 C86 Sn8 N11 89.1(10)
C87 C86 Sn8 S12 -73.5(11)
C89 C86 Sn8 S12 50.6(10)
C88 C86 Sn8 S12 168.4(8)
C87 C86 Sn8 S14 132.3(8)
C89 C86 Sn8 S14 -103.6(9)
C88 C86 Sn8 S14 14.2(13)
C87 C86 Sn8 S11 27.6(11)
C89 C86 Sn8 S11 151.7(8)
C88 C86 Sn8 S11 -90.5(10)
C90 N11 Sn8 C86 22.9(10)
N12 N11 Sn8 C86 -163.7(11)
C90 N11 Sn8 S12 -96.0(10)
N12 N11 Sn8 S12 77.5(10)
C90 N11 Sn8 S14 151.4(10)
N12 N11 Sn8 S14 -35.2(10)
C90 N11 Sn8 S11 122(40)
N12 N11 Sn8 S11 -65(40)
Sn7 S12 Sn8 C86 124.7(5)
Sn7 S12 Sn8 N11 -164.6(3)
Sn7 S12 Sn8 S14 -77.67(15)
Sn7 S12 Sn8 S11 15.17(12)
Sn9 S14 Sn8 C86 -125.9(6)
Sn9 S14 Sn8 N11 166.0(3)
Sn9 S14 Sn8 S12 78.88(16)
Sn9 S14 Sn8 S11 -14.17(12)
Sn7 S11 Sn8 C86 -133.6(4)
Sn9 S11 Sn8 C86 141.3(4)
Sn7 S11 Sn8 N11 128(40)
Sn9 S11 Sn8 N11 43(40)
Sn7 S11 Sn8 S12 -14.58(11)
Sn9 S11 Sn8 S12 -99.72(11)
Sn7 S11 Sn8 S14 98.03(11)
Sn9 S11 Sn8 S14 12.89(11)
Sn10 S16 Sn9 S14 96.02(14)
Sn10 S16 Sn9 S13 -95.38(16)
Sn10 S16 Sn9 S15 -2.43(14)
Sn10 S16 Sn9 S11 -178.81(13)
Sn8 S14 Sn9 S16 97.57(14)
Sn8 S14 Sn9 S13 -72.76(14)
Sn8 S14 Sn9 S15 -168.34(12)
Sn8 S14 Sn9 S11 13.38(12)
Sn7 S13 Sn9 S16 -98.36(17)
Sn7 S13 Sn9 S14 70.99(15)
Sn7 S13 Sn9 S15 169.94(15)
Sn7 S13 Sn9 S11 -15.50(14)
Sn10 S15 Sn9 S16 2.47(14)
Sn10 S15 Sn9 S14 -117.46(13)
Sn10 S15 Sn9 S13 130.31(14)
Sn10 S15 Sn9 S11 44.2(13)
Sn8 S11 Sn9 S16 -132.71(13)
Sn7 S11 Sn9 S16 142.88(13)
Sn8 S11 Sn9 S14 -12.75(11)
Sn7 S11 Sn9 S14 -97.16(12)
Sn8 S11 Sn9 S13 99.09(13)
Sn7 S11 Sn9 S13 14.68(13)
Sn8 S11 Sn9 S15 -174.5(12)
Sn7 S11 Sn9 S15 101.1(13)
Sn9 S15 Sn10 S19 -111.80(13)
Sn9 S15 Sn10 S20 109.33(13)
Sn9 S15 Sn10 S16 -2.49(14)
Sn11 S19 Sn10 S15 -84.79(16)
Sn11 S19 Sn10 S20 53.25(16)
Sn11 S19 Sn10 S16 172.69(12)
Sn12 S20 Sn10 S15 77.09(16)
Sn12 S20 Sn10 S19 -63.36(16)
Sn12 S20 Sn10 S16 179.14(14)
Sn9 S16 Sn10 S15 2.56(15)
Sn9 S16 Sn10 S19 123.46(13)
Sn9 S16 Sn10 S20 -112.96(13)
C104 C103 Sn11 S18 70.4(10)
C106 C103 Sn11 S18 -51.4(10)
C105 C103 Sn11 S18 -171.8(8)
C104 C103 Sn11 S19 -138.9(8)
C106 C103 Sn11 S19 99.3(9)
C105 C103 Sn11 S19 -21.1(10)
C104 C103 Sn11 N13 152.9(10)
C106 C103 Sn11 N13 31.2(8)
C105 C103 Sn11 N13 -89.3(9)
C104 C103 Sn11 S17 -32.5(9)
C106 C103 Sn11 S17 -154.2(8)
C105 C103 Sn11 S17 85.4(9)
Sn12 S18 Sn11 C103 -123.4(4)
Sn12 S18 Sn11 S19 83.20(14)
Sn12 S18 Sn11 N13 165.2(3)
Sn12 S18 Sn11 S17 -15.30(12)
Sn10 S19 Sn11 C103 138.6(4)
Sn10 S19 Sn11 S18 -67.28(17)
Sn10 S19 Sn11 N13 -157.8(3)
Sn10 S19 Sn11 S17 28.73(14)
C107 N13 Sn11 C103 -20.1(9)
N14 N13 Sn11 C103 156.6(10)
C107 N13 Sn11 S18 103.6(9)
N14 N13 Sn11 S18 -79.6(9)
C107 N13 Sn11 S19 -146.5(10)
N14 N13 Sn11 S19 30.3(9)
C107 N13 Sn11 S17 -72(3)
N14 N13 Sn11 S17 105(2)
Sn12 S17 Sn11 C103 141.3(4)
Sn12 S17 Sn11 S18 16.16(12)
Sn12 S17 Sn11 S19 -94.62(12)
Sn12 S17 Sn11 N13 -168(2)
C122 C120 Sn12 S17 23.0(12)
C123 C120 Sn12 S17 -94.3(9)
C121 C120 Sn12 S17 144.3(8)
C122 C120 Sn12 N15 91.8(10)
C123 C120 Sn12 N15 -25.5(8)
C121 C120 Sn12 N15 -146.8(10)
C122 C120 Sn12 S20 173.5(9)
C123 C120 Sn12 S20 56.2(10)
C121 C120 Sn12 S20 -65.1(11)
C122 C120 Sn12 S18 -77.9(10)
C123 C120 Sn12 S18 164.7(8)
C121 C120 Sn12 S18 43.4(10)
Sn11 S17 Sn12 C120 -120.6(5)
Sn11 S17 Sn12 N15 174.5(3)
Sn11 S17 Sn12 S20 85.59(13)
Sn11 S17 Sn12 S18 -15.18(11)
C124 N15 Sn12 C120 15.6(9)
N16 N15 Sn12 C120 -163.4(11)
C124 N15 Sn12 S17 147.4(9)
N16 N15 Sn12 S17 -31.6(9)
C124 N15 Sn12 S20 -106.0(9)
N16 N15 Sn12 S20 75.0(10)
C124 N15 Sn12 S18 83.9(18)
N16 N15 Sn12 S18 -95.1(17)
Sn10 S20 Sn12 C120 -167.4(4)
Sn10 S20 Sn12 S17 -11.46(17)
Sn10 S20 Sn12 N15 -94.8(3)
Sn10 S20 Sn12 S18 83.37(14)
Sn11 S18 Sn12 C120 144.5(4)
Sn11 S18 Sn12 S17 15.86(12)
Sn11 S18 Sn12 N15 78.6(15)
Sn11 S18 Sn12 S20 -91.37(12)
